data_4109629
loop_
_publ_author_name
'Hiroshi Ito'
'Daichi Suzuki'
'Harutaka Watanabe'
'Hisaaki Tanaka'
'Shin-ichi Kuroda'
'Masamichi Umemiya'
'Norihito Kobayashi'
'Makoto Goto'
'Ken-ichi Sugiura'
'Hitoshi Miyasaka'
'Shinya Takaishi'
'Takashi Kajiwara'
'Masahiro Yamashita'
'Eiji Ohmichi'
'Toshihito Osada'

_publ_section_title
;
 Metal-Insulator Transition of Charge-Transfer Salts Based on
 Unsymmetrical Donor DMET and Metal Halide Anions (DMET)4(MCl4)(TCE)2 (M =
 Mn, Co, Cu, Zn; TCE = 1,1,2-trichloroethane)
;
_journal_name_full 'Journal of the American Chemical Society'
_journal_page_first 8510
_journal_page_last 8518
_journal_paper_doi 10.1021/ja070672q
_journal_volume 129
_journal_year 2007
_chemical_formula_moiety 'C44 H46 Cl10 Cu S16 Se8 '
_chemical_formula_sum 'C44 H46 Cl10 Cu S16 Se8'
_chemical_formula_weight 2137.56
_space_group_IT_number 1
_symmetry_cell_setting triclinic
_symmetry_Int_Tables_number 1
_symmetry_space_group_name_Hall 'P 1'
_symmetry_space_group_name_H-M 'P 1'
_cell_angle_alpha 83.21(2)
_cell_angle_beta 88.43(2)
_cell_angle_gamma 84.81(1)
_cell_formula_units_Z 1
_cell_length_a 8.919(5)
_cell_length_b 10.512(2)
_cell_length_c 17.912(2)
_cell_measurement_reflns_used 25
_cell_measurement_temperature 113.1
_cell_measurement_theta_max 17.0
_cell_measurement_theta_min 15.0
_cell_volume 1660.5(10)
_computing_cell_refinement WinAFC
_computing_data_collection WinAFC
_computing_data_reduction CrystalStructure
_computing_publication_material 'CrystalStructure 3.6.0'
_computing_structure_refinement SHELXL
_computing_structure_solution SIR92
_diffrn_measured_fraction_theta_full 0.9991
_diffrn_measured_fraction_theta_max 0.9991
_diffrn_measurement_device_type 'Rigaku AFC7R'
_diffrn_measurement_method \w-2\q
_diffrn_radiation_type 'Mo K\a'
_diffrn_radiation_wavelength 0.7107
_diffrn_reflns_limit_h_max 11
_diffrn_reflns_limit_h_min -6
_diffrn_reflns_limit_k_max 13
_diffrn_reflns_limit_k_min -13
_diffrn_reflns_limit_l_max 23
_diffrn_reflns_limit_l_min -23
_diffrn_reflns_number 9279
_diffrn_reflns_theta_full 27.48
_diffrn_reflns_theta_max 27.48
_diffrn_standards_decay_% 0.00
_diffrn_standards_interval_count 0
_diffrn_standards_number 3
_exptl_absorpt_coefficient_mu 5.655
_exptl_absorpt_correction_T_max 0.323
_exptl_absorpt_correction_T_min 0.280
_exptl_absorpt_correction_type psi-scans
_exptl_absorpt_process_details '(North, Phillips & Mathews, 1968)'
_exptl_crystal_colour black
_exptl_crystal_density_diffrn 2.138
_exptl_crystal_description block
_exptl_crystal_F_000 1037.00
_exptl_crystal_size_max 0.30
_exptl_crystal_size_mid 0.10
_exptl_crystal_size_min 0.03
_refine_diff_density_max 0.86
_refine_diff_density_min -0.98
_refine_ls_extinction_method none
_refine_ls_goodness_of_fit_ref 1.016
_refine_ls_hydrogen_treatment refall
_refine_ls_number_parameters 713
_refine_ls_number_reflns 9279
_refine_ls_R_factor_gt 0.0290
_refine_ls_shift/su_max 0.0010
_refine_ls_structure_factor_coef Fsqd
_refine_ls_weighting_details 'w = 1/[\s^2^(Fo^2^)+(0.0372P)^2^+3.8356P] where P=(Fo^2^+2Fc^2^)/3'
_refine_ls_weighting_scheme calc
_refine_ls_wR_factor_ref 0.0800
_reflns_number_gt 7952
_reflns_number_total 9279
_reflns_threshold_expression F^2^>2.0\s(F^2^)
_cod_data_source_file ja070672qsi20070130_072512.cif
_cod_data_source_block '_DMET4CuCl4TCE2_-160'
_cod_original_cell_volume 1660.4(9)
_cod_original_formula_sum 'C44 H46 Cl10 Cu S16 Se8 '
_cod_database_code 4109629

loop_
_symmetry_equiv_pos_site_id
_symmetry_equiv_pos_as_xyz
1 +X,+Y,+Z

loop_
_atom_site_label
_atom_site_type_symbol
_atom_site_fract_x
_atom_site_fract_y
_atom_site_fract_z
_atom_site_U_iso_or_equiv
_atom_site_adp_type
_atom_site_occupancy
_atom_site_symmetry_multiplicity
_atom_site_calc_flag
_atom_site_refinement_flags
Se(1) Se 0.25435(7) -0.05920(6) 0.90757(4) 0.0101(2) Uani 1.00 1 d .
Se(2) Se -0.02983(7) 0.14550(6) 0.90051(4) 0.0100(2) Uani 1.00 1 d .
Se(3) Se 0.59139(7) 0.28920(6) 0.68848(4) 0.0103(2) Uani 1.00 1 d .
Se(4) Se 0.30803(7) 0.49379(6) 0.67859(4) 0.0103(2) Uani 1.00 1 d .
Se(5) Se 0.78578(7) 0.47768(6) 0.82765(4) 0.0104(2) Uani 1.00 1 d .
Se(6) Se 0.50445(7) 0.68625(6) 0.81800(4) 0.0103(2) Uani 1.00 1 d .
Se(7) Se 1.05604(7) 0.75007(6) 0.76961(4) 0.0105(2) Uani 1.00 1 d .
Se(8) Se 0.77553(7) 0.95894(6) 0.75981(4) 0.0105(2) Uani 1.00 1 d .
Cu(1) Cu 1.3295(1) 0.44248(9) 1.28032(5) 0.0143(2) Uani 1.00 1 d .
Cl(1) Cl 1.0919(2) 0.4915(2) 1.3234(1) 0.0203(3) Uani 1.00 1 d .
Cl(2) Cl 1.3342(2) 0.5652(2) 1.1688(1) 0.0178(4) Uani 1.00 1 d .
Cl(3) Cl 1.3409(2) 0.2292(1) 1.29966(9) 0.0186(3) Uani 1.00 1 d .
Cl(4) Cl 1.5472(2) 0.4881(2) 1.33154(9) 0.0158(3) Uani 1.00 1 d .
Cl(5) Cl 1.7937(3) 0.3276(2) 1.1833(1) 0.0310(5) Uani 1.00 1 d .
Cl(6) Cl 1.7221(2) 0.0658(2) 1.2320(1) 0.0202(3) Uani 1.00 1 d .
Cl(7) Cl 1.8061(3) 0.1172(2) 1.4037(1) 0.0343(5) Uani 1.00 1 d .
Cl(8) Cl 1.3943(2) 0.9178(2) 1.2497(1) 0.0246(4) Uani 1.00 1 d .
Cl(9) Cl 1.0679(2) 0.9089(2) 1.2598(1) 0.0222(4) Uani 1.00 1 d .
Cl(10) Cl 1.2274(2) 0.8964(2) 1.4209(1) 0.0238(4) Uani 1.00 1 d .
S(1) S 0.3940(2) 0.0682(2) 0.5662(1) 0.0130(4) Uani 1.00 1 d .
S(2) S 0.0846(2) 0.3030(2) 0.5569(1) 0.0140(4) Uani 1.00 1 d .
S(3) S 0.3164(2) 0.0295(2) 0.7272(1) 0.0115(4) Uani 1.00 1 d .
S(4) S 0.0553(2) 0.2224(2) 0.7200(1) 0.0117(4) Uani 1.00 1 d .
S(5) S 0.5067(2) 0.2160(2) 0.8690(1) 0.0110(4) Uani 1.00 1 d .
S(6) S 0.2445(2) 0.4075(2) 0.8606(1) 0.0107(4) Uani 1.00 1 d .
S(7) S 0.4753(2) 0.1387(2) 1.0328(1) 0.0142(4) Uani 1.00 1 d .
S(8) S 0.1631(2) 0.3699(2) 1.0208(1) 0.0137(4) Uani 1.00 1 d .
S(9) S 0.9182(2) 0.6021(2) 0.4811(1) 0.0140(4) Uani 1.00 1 d .
S(10) S 0.6108(2) 0.8404(2) 0.4765(1) 0.0154(4) Uani 1.00 1 d .
S(11) S 0.8433(2) 0.5605(2) 0.6437(1) 0.0114(4) Uani 1.00 1 d .
S(12) S 0.5848(2) 0.7548(2) 0.6382(1) 0.0112(4) Uani 1.00 1 d .
S(13) S 0.9769(2) 0.6831(2) 0.9497(1) 0.0116(4) Uani 1.00 1 d .
S(14) S 0.7162(2) 0.8745(2) 0.9425(1) 0.0101(4) Uani 1.00 1 d .
S(15) S 0.9531(2) 0.6026(2) 1.1121(1) 0.0165(4) Uani 1.00 1 d .
S(16) S 0.6321(2) 0.8274(2) 1.1035(1) 0.0135(4) Uani 1.00 1 d .
C(1) C 0.3340(8) 0.1859(7) 0.4880(4) 0.018(2) Uani 1.00 1 d .
C(2) C 0.1669(8) 0.2150(7) 0.4819(4) 0.019(2) Uani 1.00 1 d .
C(3) C 0.2744(7) 0.1139(6) 0.6382(4) 0.009(1) Uani 1.00 1 d .
C(4) C 0.1552(8) 0.2031(7) 0.6361(4) 0.012(1) Uani 1.00 1 d .
C(5) C 0.1660(8) 0.1040(6) 0.7741(4) 0.010(1) Uani 1.00 1 d .
C(6) C 0.1367(8) 0.0703(6) 0.8489(4) 0.010(1) Uani 1.00 1 d .
C(7) C 0.1427(8) -0.0397(7) 0.9973(4) 0.012(1) Uani 1.00 1 d .
C(8) C 0.0207(8) 0.0478(6) 0.9937(4) 0.011(1) Uani 1.00 1 d .
C(9) C 0.1990(8) -0.1251(7) 1.0644(4) 0.013(2) Uani 1.00 1 d .
C(10) C -0.0830(8) 0.0809(7) 1.0580(4) 0.014(2) Uani 1.00 1 d .
C(11) C 0.6467(8) 0.3489(7) 0.5308(4) 0.014(2) Uani 1.00 1 d .
C(12) C 0.3661(9) 0.5545(7) 0.5209(4) 0.015(2) Uani 1.00 1 d .
C(13) C 0.5426(8) 0.3835(6) 0.5930(4) 0.009(1) Uani 1.00 1 d .
C(14) C 0.4254(7) 0.4701(6) 0.5892(4) 0.009(1) Uani 1.00 1 d .
C(15) C 0.4280(8) 0.3676(6) 0.7381(4) 0.010(1) Uani 1.00 1 d .
C(16) C 0.3961(8) 0.3335(6) 0.8131(4) 0.011(1) Uani 1.00 1 d .
C(17) C 0.4070(8) 0.2360(6) 0.9528(4) 0.009(1) Uani 1.00 1 d .
C(18) C 0.2853(8) 0.3238(7) 0.9488(4) 0.013(1) Uani 1.00 1 d .
C(19) C 0.4041(7) 0.2382(6) 1.1044(4) 0.011(1) Uani 1.00 1 d .
C(20) C 0.2328(8) 0.2643(7) 1.1023(4) 0.016(2) Uani 1.00 1 d .
C(21) C 0.856(1) 0.725(2) 0.4080(5) 0.112(7) Uani 1.00 1 d .
C(22) C 0.719(1) 0.781(1) 0.4006(5) 0.075(4) Uani 1.00 1 d .
C(23) C 0.8013(8) 0.6482(7) 0.5551(4) 0.012(1) Uani 1.00 1 d .
C(24) C 0.6827(8) 0.7361(7) 0.5533(4) 0.012(1) Uani 1.00 1 d .
C(25) C 0.6954(7) 0.6368(6) 0.6923(4) 0.007(1) Uani 1.00 1 d .
C(26) C 0.6673(7) 0.6058(6) 0.7676(4) 0.009(1) Uani 1.00 1 d .
C(27) C 0.6701(8) 0.5007(7) 0.9161(4) 0.011(1) Uani 1.00 1 d .
C(28) C 0.5504(8) 0.5888(6) 0.9124(4) 0.010(1) Uani 1.00 1 d .
C(29) C 0.7236(9) 0.4127(8) 0.9853(4) 0.013(2) Uani 1.00 1 d .
C(30) C 0.4450(9) 0.6183(8) 0.9764(5) 0.014(2) Uani 1.00 1 d .
C(31) C 1.1150(9) 0.8127(8) 0.6135(4) 0.013(2) Uani 1.00 1 d .
C(32) C 0.840(1) 1.0197(7) 0.6025(4) 0.014(2) Uani 1.00 1 d .
C(33) C 1.0116(8) 0.8485(6) 0.6761(4) 0.010(1) Uani 1.00 1 d .
C(34) C 0.8951(8) 0.9357(7) 0.6709(4) 0.012(1) Uani 1.00 1 d .
C(35) C 0.8943(8) 0.8337(6) 0.8194(4) 0.012(1) Uani 1.00 1 d .
C(36) C 0.8647(8) 0.8014(7) 0.8950(4) 0.011(1) Uani 1.00 1 d .
C(37) C 0.8785(8) 0.7007(6) 1.0347(4) 0.010(1) Uani 1.00 1 d .
C(38) C 0.7586(8) 0.7913(7) 1.0307(4) 0.011(1) Uani 1.00 1 d .
C(39) C 0.8399(9) 0.6603(7) 1.1871(4) 0.025(2) Uani 1.00 1 d .
C(40) C 0.6772(8) 0.6869(6) 1.1697(4) 0.017(1) Uani 1.00 1 d .
C(41) C 1.7401(9) 0.2181(7) 1.2622(4) 0.022(2) Uani 1.00 1 d .
C(42) C 1.8610(9) 0.2136(7) 1.3198(4) 0.023(2) Uani 1.00 1 d .
C(43) C 1.2450(8) 0.8219(6) 1.2794(4) 0.020(1) Uani 1.00 1 d .
C(44) C 1.2587(8) 0.7712(6) 1.3619(4) 0.019(1) Uani 1.00 1 d .
H(1) H 0.3788 0.2652 0.4927 0.021 Uiso 1.00 1 c R
H(2) H 0.3727 0.1549 0.4416 0.021 Uiso 1.00 1 c R
H(3) H 0.1205 0.1348 0.4831 0.023 Uiso 1.00 1 c R
H(4) H 0.1446 0.2651 0.4339 0.023 Uiso 1.00 1 c R
H(5) H 0.3061 -0.1432 1.0597 0.016 Uiso 1.00 1 c R
H(6) H 0.1515 -0.2040 1.0684 0.016 Uiso 1.00 1 c R
H(7) H 0.1759 -0.0832 1.1087 0.016 Uiso 1.00 1 c R
H(8) H -0.0885 0.0062 1.0941 0.017 Uiso 1.00 1 c R
H(9) H -0.1816 0.1091 1.0392 0.017 Uiso 1.00 1 c R
H(10) H -0.0446 0.1483 1.0817 0.017 Uiso 1.00 1 c R
H(11) H 0.6853 0.2604 0.5408 0.016 Uiso 1.00 1 c R
H(12) H 0.7287 0.4026 0.5270 0.016 Uiso 1.00 1 c R
H(13) H 0.5932 0.3613 0.4843 0.016 Uiso 1.00 1 c R
H(14) H 0.4480 0.5735 0.4867 0.018 Uiso 1.00 1 c R
H(15) H 0.3177 0.6331 0.5357 0.018 Uiso 1.00 1 c R
H(16) H 0.2947 0.5108 0.4966 0.018 Uiso 1.00 1 c R
H(17) H 0.4330 0.1954 1.1536 0.014 Uiso 1.00 1 c R
H(18) H 0.4494 0.3193 1.0969 0.014 Uiso 1.00 1 c R
H(19) H 0.1985 0.3021 1.1473 0.020 Uiso 1.00 1 c R
H(20) H 0.1890 0.1829 1.1034 0.020 Uiso 1.00 1 c R
H(21) H 0.9205 0.7935 0.4096 0.135 Uiso 1.00 1 c R
H(22) H 0.8798 0.6889 0.3612 0.135 Uiso 1.00 1 c R
H(23) H 0.6599 0.7202 0.3804 0.090 Uiso 1.00 1 c R
H(24) H 0.7250 0.8528 0.3617 0.090 Uiso 1.00 1 c R
H(25) H 0.8306 0.3931 0.9817 0.015 Uiso 1.00 1 c R
H(26) H 0.6745 0.3346 0.9887 0.015 Uiso 1.00 1 c R
H(27) H 0.6995 0.4549 1.0294 0.015 Uiso 1.00 1 c R
H(28) H 0.4405 0.5427 1.0118 0.017 Uiso 1.00 1 c R
H(29) H 0.3462 0.6453 0.9573 0.017 Uiso 1.00 1 c R
H(30) H 0.4809 0.6859 1.0009 0.017 Uiso 1.00 1 c R
H(31) H 1.1499 0.7232 0.6228 0.016 Uiso 1.00 1 c R
H(32) H 1.1995 0.8636 0.6106 0.016 Uiso 1.00 1 c R
H(33) H 1.0621 0.8282 0.5669 0.016 Uiso 1.00 1 c R
H(34) H 0.9238 1.0370 0.5690 0.017 Uiso 1.00 1 c R
H(35) H 0.7931 1.0992 0.6168 0.017 Uiso 1.00 1 c R
H(36) H 0.7686 0.9771 0.5777 0.017 Uiso 1.00 1 c R
H(37) H 0.8507 0.5969 1.2311 0.030 Uiso 1.00 1 c R
H(38) H 0.8778 0.7386 1.1997 0.030 Uiso 1.00 1 c R
H(39) H 0.6215 0.6973 1.2162 0.021 Uiso 1.00 1 c R
H(40) H 0.6434 0.6128 1.1497 0.021 Uiso 1.00 1 c R
H(41) H 1.6436 0.2509 1.2832 0.026 Uiso 1.00 1 c R
H(42) H 1.8745 0.2999 1.3308 0.028 Uiso 1.00 1 c R
H(43) H 1.9557 0.1768 1.3004 0.028 Uiso 1.00 1 c R
H(44) H 1.2533 0.7478 1.2505 0.023 Uiso 1.00 1 c R
H(45) H 1.3585 0.7281 1.3707 0.023 Uiso 1.00 1 c R
H(46) H 1.1860 0.7086 1.3748 0.023 Uiso 1.00 1 c R

loop_
_atom_site_aniso_label
_atom_site_aniso_U_11
_atom_site_aniso_U_22
_atom_site_aniso_U_33
_atom_site_aniso_U_12
_atom_site_aniso_U_13
_atom_site_aniso_U_23
Se(1) 0.0105(4) 0.0109(3) 0.0078(4) 0.0017(3) 0.0016(3) 0.0004(3)
Se(2) 0.0109(3) 0.0103(4) 0.0083(4) 0.0016(3) 0.0009(3) -0.0003(3)
Se(3) 0.0115(4) 0.0109(4) 0.0075(4) 0.0019(3) 0.0006(3) 0.0003(3)
Se(4) 0.0118(4) 0.0109(3) 0.0074(4) 0.0021(3) 0.0005(3) -0.0003(3)
Se(5) 0.0109(4) 0.0107(3) 0.0087(4) 0.0017(3) 0.0008(3) 0.0003(3)
Se(6) 0.0106(4) 0.0111(3) 0.0083(4) 0.0020(3) 0.0006(3) -0.0006(3)
Se(7) 0.0108(4) 0.0110(3) 0.0089(4) 0.0018(3) 0.0017(3) 0.0003(3)
Se(8) 0.0109(4) 0.0107(3) 0.0091(4) 0.0021(3) 0.0007(3) -0.0000(3)
Cu(1) 0.0191(4) 0.0121(4) 0.0112(4) -0.0006(3) 0.0014(3) -0.0006(3)
Cl(1) 0.0157(8) 0.0167(8) 0.0282(9) 0.0001(7) 0.0060(7) -0.0037(7)
Cl(2) 0.0231(9) 0.0166(8) 0.0121(8) 0.0011(7) -0.0015(7) 0.0023(6)
Cl(3) 0.0308(9) 0.0130(7) 0.0112(7) 0.0001(7) 0.0047(7) -0.0006(6)
Cl(4) 0.0197(8) 0.0194(8) 0.0089(7) -0.0038(6) -0.0008(6) -0.0029(6)
Cl(5) 0.053(1) 0.0231(9) 0.0161(9) -0.0034(9) 0.0071(9) 0.0012(7)
Cl(6) 0.0202(8) 0.0219(8) 0.0192(8) -0.0023(7) 0.0018(7) -0.0055(6)
Cl(7) 0.044(1) 0.043(1) 0.0132(9) 0.002(1) 0.0005(8) 0.0039(8)
Cl(8) 0.029(1) 0.0203(9) 0.0234(9) -0.0014(8) 0.0104(8) -0.0021(7)
Cl(9) 0.0249(9) 0.0262(9) 0.0146(8) 0.0026(7) -0.0023(7) -0.0011(7)
Cl(10) 0.027(1) 0.032(1) 0.0139(9) -0.0025(8) -0.0001(8) -0.0083(7)
S(1) 0.0151(9) 0.0154(9) 0.0078(9) 0.0019(7) 0.0027(7) -0.0014(7)
S(2) 0.016(1) 0.0164(9) 0.0090(9) 0.0001(8) -0.0019(7) 0.0021(7)
S(3) 0.0113(9) 0.0132(9) 0.0087(9) 0.0028(7) 0.0014(7) 0.0006(7)
S(4) 0.014(1) 0.0127(8) 0.0079(9) 0.0022(7) 0.0006(7) -0.0000(7)
S(5) 0.010(1) 0.0113(8) 0.0106(9) 0.0017(7) 0.0006(7) 0.0012(7)
S(6) 0.0124(9) 0.0110(9) 0.0075(9) 0.0030(7) -0.0001(7) 0.0006(7)
S(7) 0.018(1) 0.0135(9) 0.0099(9) 0.0024(8) -0.0007(7) 0.0031(7)
S(8) 0.0142(9) 0.0163(9) 0.0099(9) 0.0013(8) 0.0032(7) -0.0013(7)
S(9) 0.0148(9) 0.0170(9) 0.0093(8) -0.0005(7) 0.0033(7) 0.0014(7)
S(10) 0.017(1) 0.0179(9) 0.0100(9) 0.0030(8) -0.0001(7) 0.0024(7)
S(11) 0.0118(9) 0.0121(9) 0.0093(9) 0.0017(7) 0.0007(7) -0.0003(7)
S(12) 0.014(1) 0.0108(8) 0.0083(9) 0.0018(7) -0.0004(7) -0.0012(7)
S(13) 0.0095(9) 0.0128(9) 0.0113(9) 0.0011(7) 0.0008(7) 0.0013(7)
S(14) 0.0106(9) 0.0102(9) 0.0084(9) 0.0019(7) 0.0011(7) 0.0013(7)
S(15) 0.016(1) 0.0189(9) 0.0119(9) 0.0048(8) -0.0009(7) 0.0050(7)
S(16) 0.0139(9) 0.0155(9) 0.0098(9) 0.0024(7) 0.0038(7) 0.0006(7)
C(1) 0.021(4) 0.024(4) 0.008(3) -0.008(3) 0.001(3) 0.001(3)
C(2) 0.020(4) 0.024(4) 0.013(4) -0.004(3) 0.000(3) 0.003(3)
C(3) 0.009(3) 0.011(3) 0.006(3) -0.000(3) 0.003(3) -0.000(3)
C(4) 0.014(4) 0.014(3) 0.010(3) -0.004(3) 0.000(3) -0.001(3)
C(5) 0.010(3) 0.011(3) 0.008(3) 0.002(3) 0.000(3) 0.002(3)
C(6) 0.011(3) 0.009(3) 0.011(3) 0.002(3) 0.002(3) -0.002(3)
C(7) 0.010(3) 0.018(4) 0.010(3) 0.000(3) 0.001(3) -0.002(3)
C(8) 0.011(3) 0.011(3) 0.009(3) 0.000(3) -0.002(3) 0.001(3)
C(9) 0.009(3) 0.019(4) 0.011(4) 0.003(3) -0.001(3) -0.001(3)
C(10) 0.013(4) 0.021(4) 0.008(4) -0.004(3) 0.004(3) -0.001(3)
C(11) 0.016(4) 0.016(4) 0.007(4) -0.001(3) 0.002(3) 0.004(3)
C(12) 0.025(4) 0.009(3) 0.007(3) 0.002(3) 0.001(3) 0.006(3)
C(13) 0.012(3) 0.012(3) 0.003(3) -0.005(3) -0.003(3) -0.003(2)
C(14) 0.008(3) 0.009(3) 0.009(3) -0.004(3) -0.001(3) 0.001(3)
C(15) 0.010(3) 0.012(3) 0.008(3) -0.002(3) 0.001(3) -0.003(3)
C(16) 0.011(3) 0.012(3) 0.010(4) 0.005(3) 0.001(3) -0.004(3)
C(17) 0.014(3) 0.007(3) 0.007(3) -0.003(3) -0.000(3) 0.003(2)
C(18) 0.014(4) 0.015(3) 0.010(3) -0.005(3) -0.000(3) 0.000(3)
C(19) 0.014(3) 0.016(3) 0.005(3) -0.004(3) -0.001(3) -0.003(2)
C(20) 0.013(4) 0.021(4) 0.013(4) 0.002(3) -0.001(3) 0.005(3)
C(21) 0.083(9) 0.20(2) 0.012(5) 0.10(1) 0.032(5) 0.053(7)
C(22) 0.11(1) 0.080(8) 0.012(5) 0.071(8) 0.019(5) 0.010(5)
C(23) 0.014(4) 0.015(3) 0.006(3) -0.002(3) 0.002(3) 0.001(3)
C(24) 0.014(4) 0.015(3) 0.004(3) 0.005(3) -0.002(3) 0.001(3)
C(25) 0.011(3) 0.007(3) 0.004(3) 0.000(3) 0.001(3) -0.001(2)
C(26) 0.004(3) 0.009(3) 0.014(3) 0.001(3) -0.002(3) 0.002(3)
C(27) 0.012(3) 0.014(3) 0.009(3) -0.002(3) -0.004(3) -0.003(3)
C(28) 0.015(4) 0.007(3) 0.007(3) 0.003(3) 0.001(3) 0.000(2)
C(29) 0.009(4) 0.018(4) 0.011(4) -0.003(3) 0.001(3) 0.002(3)
C(30) 0.012(4) 0.012(4) 0.020(4) -0.005(3) 0.005(3) -0.007(3)
C(31) 0.013(4) 0.018(4) 0.007(4) 0.003(3) 0.004(3) 0.002(3)
C(32) 0.025(4) 0.007(3) 0.011(4) -0.002(3) -0.006(3) 0.001(3)
C(33) 0.013(3) 0.014(3) 0.005(3) -0.009(3) 0.004(3) -0.001(3)
C(34) 0.014(4) 0.013(3) 0.010(3) -0.006(3) 0.005(3) 0.001(3)
C(35) 0.015(4) 0.010(3) 0.009(3) 0.004(3) -0.000(3) -0.003(3)
C(36) 0.009(3) 0.010(3) 0.014(4) 0.002(3) -0.000(3) -0.001(3)
C(37) 0.013(3) 0.011(3) 0.008(3) -0.008(3) 0.005(3) -0.002(3)
C(38) 0.011(3) 0.014(3) 0.006(3) 0.002(3) -0.001(3) 0.003(3)
C(39) 0.042(5) 0.019(4) 0.011(4) 0.008(3) -0.006(3) -0.001(3)
C(40) 0.019(3) 0.010(3) 0.020(4) 0.003(3) 0.006(3) 0.006(3)
C(41) 0.029(4) 0.021(4) 0.015(4) -0.001(3) 0.002(3) -0.004(3)
C(42) 0.027(4) 0.024(4) 0.019(4) -0.005(3) 0.001(3) -0.003(3)
C(43) 0.026(4) 0.015(3) 0.020(3) -0.005(3) 0.004(3) -0.009(3)
C(44) 0.025(4) 0.016(3) 0.017(3) -0.002(3) -0.002(3) -0.001(3)

loop_
_atom_type_symbol
_atom_type_description
_atom_type_scat_dispersion_real
_atom_type_scat_dispersion_imag
_atom_type_scat_source
C C 0.003 0.002
;
International Tables for Crystallography
(1992, Vol. C, Tables 4.2.6.8 and 6.1.1.4)
;
H H 0.000 0.000
;
International Tables for Crystallography
(1992, Vol. C, Table 6.1.1.4)
;
Cl Cl 0.148 0.159
;
International Tables for Crystallography
(1992, Vol. C, Tables 4.2.6.8 and 6.1.1.4)
;
Cu Cu 0.320 1.265
;
International Tables for Crystallography
(1992, Vol. C, Tables 4.2.6.8 and 6.1.1.4)
;
S S 0.125 0.123
;
International Tables for Crystallography
(1992, Vol. C, Tables 4.2.6.8 and 6.1.1.4)
;
Se Se -0.093 2.226
;
International Tables for Crystallography
(1992, Vol. C, Tables 4.2.6.8 and 6.1.1.4)
;

loop_
_geom_angle_atom_site_label_1
_geom_angle_atom_site_label_2
_geom_angle_atom_site_label_3
_geom_angle
Se(1) C(6) Se(2) 114.5(3)
Se(1) C(6) C(5) 122.7(5)
C(7) Se(1) C(6) 94.7(3)
Se(1) C(7) C(8) 117.7(5)
Se(1) C(7) C(9) 115.1(5)
Se(2) C(6) C(5) 122.8(5)
C(8) Se(2) C(6) 93.5(3)
Se(2) C(8) C(7) 119.4(5)
Se(2) C(8) C(10) 113.7(4)
Se(3) C(13) C(11) 113.9(4)
Se(3) C(13) C(14) 118.4(5)
C(15) Se(3) C(13) 93.8(3)
Se(3) C(15) Se(4) 115.5(3)
Se(3) C(15) C(16) 122.3(5)
Se(4) C(14) C(13) 119.0(5)
C(15) Se(4) C(14) 93.2(3)
Se(4) C(14) C(12) 113.2(5)
Se(4) C(15) C(16) 122.3(5)
Se(5) C(26) C(25) 122.8(5)
Se(5) C(26) Se(6) 115.1(4)
C(27) Se(5) C(26) 93.7(3)
Se(5) C(27) C(28) 119.1(5)
Se(5) C(27) C(29) 114.6(5)
Se(6) C(26) C(25) 122.1(5)
C(28) Se(6) C(26) 93.7(3)
Se(6) C(28) C(27) 118.4(5)
Se(6) C(28) C(30) 115.3(5)
C(35) Se(7) C(33) 93.0(3)
Se(7) C(33) C(31) 113.5(5)
Se(7) C(33) C(34) 119.8(5)
Se(7) C(35) C(36) 121.6(5)
Se(7) C(35) Se(8) 115.7(4)
C(35) Se(8) C(34) 93.2(3)
Se(8) C(34) C(33) 118.2(5)
Se(8) C(34) C(32) 114.0(5)
Se(8) C(35) C(36) 122.7(5)
Cl(2) Cu(1) Cl(1) 102.43(7)
Cl(3) Cu(1) Cl(1) 99.94(7)
Cl(4) Cu(1) Cl(1) 126.36(8)
Cl(3) Cu(1) Cl(2) 126.91(8)
Cl(4) Cu(1) Cl(2) 101.05(7)
Cl(4) Cu(1) Cl(3) 103.11(7)
Cl(5) C(41) Cl(6) 109.2(4)
Cl(5) C(41) C(42) 106.5(5)
Cl(6) C(41) C(42) 112.6(5)
Cl(7) C(42) C(41) 108.8(5)
Cl(8) C(43) C(44) 110.7(5)
Cl(8) C(43) Cl(9) 110.8(3)
Cl(9) C(43) C(44) 111.7(5)
Cl(10) C(44) C(43) 112.0(4)
C(3) S(1) C(1) 102.0(3)
S(1) C(1) C(2) 114.7(5)
S(1) C(3) S(3) 114.2(4)
S(1) C(3) C(4) 129.9(5)
C(4) S(2) C(2) 100.4(3)
S(2) C(2) C(1) 113.1(5)
S(2) C(4) S(4) 114.9(4)
S(2) C(4) C(3) 127.2(5)
C(5) S(3) C(3) 95.4(3)
S(3) C(3) C(4) 115.9(5)
S(3) C(5) C(6) 121.9(5)
S(3) C(5) S(4) 115.8(4)
C(5) S(4) C(4) 94.9(3)
S(4) C(4) C(3) 117.9(5)
S(4) C(5) C(6) 122.3(5)
C(17) S(5) C(16) 95.8(3)
S(5) C(16) S(6) 114.5(4)
S(5) C(16) C(15) 122.7(5)
S(5) C(17) S(7) 115.8(4)
S(5) C(17) C(18) 116.9(5)
C(18) S(6) C(16) 95.8(3)
S(6) C(16) C(15) 122.7(5)
S(6) C(18) C(17) 116.9(5)
S(6) C(18) S(8) 113.9(4)
S(7) C(17) C(18) 127.2(5)
C(19) S(7) C(17) 99.4(3)
S(7) C(19) C(20) 111.8(5)
S(8) C(18) C(17) 129.2(5)
C(20) S(8) C(18) 102.7(3)
S(8) C(20) C(19) 114.5(5)
S(9) C(21) C(22) 126.1(9)
C(23) S(9) C(21) 99.7(4)
S(9) C(23) S(11) 114.5(4)
S(9) C(23) C(24) 129.2(5)
S(10) C(22) C(21) 123.4(8)
C(24) S(10) C(22) 101.2(4)
S(10) C(24) S(12) 113.9(4)
S(10) C(24) C(23) 128.6(5)
C(25) S(11) C(23) 95.4(3)
S(11) C(23) C(24) 116.3(5)
S(11) C(25) C(26) 123.0(5)
S(11) C(25) S(12) 115.1(3)
C(25) S(12) C(24) 95.7(3)
S(12) C(24) C(23) 117.6(5)
S(12) C(25) C(26) 122.0(5)
S(13) C(36) C(35) 121.9(5)
S(13) C(36) S(14) 115.0(4)
C(37) S(13) C(36) 95.9(3)
S(13) C(37) S(15) 114.6(4)
S(13) C(37) C(38) 115.7(5)
S(14) C(36) C(35) 123.0(5)
C(38) S(14) C(36) 95.9(3)
S(14) C(38) C(37) 117.4(5)
S(14) C(38) S(16) 115.2(4)
C(39) S(15) C(37) 101.5(3)
S(15) C(37) C(38) 129.7(5)
S(15) C(39) C(40) 114.1(5)
S(16) C(38) C(37) 127.3(5)
C(40) S(16) C(38) 99.1(3)
S(16) C(40) C(39) 114.7(5)
C(9) C(7) C(8) 127.2(6)
C(7) C(8) C(10) 126.9(6)
C(11) C(13) C(14) 127.7(6)
C(12) C(14) C(13) 127.7(6)
C(29) C(27) C(28) 126.3(6)
C(27) C(28) C(30) 126.3(6)
C(31) C(33) C(34) 126.6(6)
C(32) C(34) C(33) 127.7(7)
Cl(5) C(41) H(41) 109.5029
Cl(6) C(41) H(41) 109.5020
Cl(7) C(42) H(42) 109.9167
Cl(7) C(42) H(43) 109.9121
Cl(8) C(43) H(44) 107.8259
Cl(9) C(43) H(44) 107.8301
Cl(10) C(44) H(45) 109.2101
Cl(10) C(44) H(46) 109.2111
S(1) C(1) H(1) 108.5871
S(1) C(1) H(2) 108.5862
S(2) C(2) H(3) 108.9552
S(2) C(2) H(4) 108.9605
S(7) C(19) H(17) 109.2478
S(7) C(19) H(18) 109.2533
S(8) C(20) H(19) 108.6338
S(8) C(20) H(20) 108.6354
S(9) C(21) H(21) 105.7892
S(9) C(21) H(22) 105.7900
S(10) C(22) H(23) 106.4683
S(10) C(22) H(24) 106.4703
S(15) C(39) H(37) 108.7275
S(15) C(39) H(38) 108.7263
S(16) C(40) H(39) 108.5942
S(16) C(40) H(40) 108.5906
H(1) C(1) C(2) 108.5803
H(2) C(1) C(2) 108.5864
C(1) C(2) H(3) 108.9560
C(1) C(2) H(4) 108.9589
H(2) C(1) H(1) 107.5616
H(4) C(2) H(3) 107.7556
C(7) C(9) H(5) 109.4722
C(7) C(9) H(6) 109.4712
C(7) C(9) H(7) 109.4764
C(8) C(10) H(8) 109.4718
C(8) C(10) H(9) 109.4665
C(8) C(10) H(10) 109.4717
H(6) C(9) H(5) 109.4696
H(7) C(9) H(5) 109.4694
H(7) C(9) H(6) 109.4685
H(9) C(10) H(8) 109.4762
H(10) C(10) H(8) 109.4718
H(10) C(10) H(9) 109.4694
H(11) C(11) C(13) 109.4619
H(12) C(11) C(13) 109.4675
H(13) C(11) C(13) 109.4748
H(12) C(11) H(11) 109.4680
H(13) C(11) H(11) 109.4763
H(13) C(11) H(12) 109.4788
H(14) C(12) C(14) 109.4699
H(15) C(12) C(14) 109.4802
H(16) C(12) C(14) 109.4714
H(15) C(12) H(14) 109.4663
H(16) C(12) H(14) 109.4707
H(16) C(12) H(15) 109.4688
H(17) C(19) C(20) 109.2465
H(18) C(19) C(20) 109.2490
C(19) C(20) H(19) 108.6343
C(19) C(20) H(20) 108.6417
H(18) C(19) H(17) 107.9324
H(20) C(20) H(19) 107.5809
H(21) C(21) C(22) 105.7876
H(22) C(21) C(22) 105.7852
C(21) C(22) H(23) 106.4719
C(21) C(22) H(24) 106.4744
H(22) C(21) H(21) 106.1917
H(24) C(22) H(23) 106.4893
C(27) C(29) H(25) 109.4735
C(27) C(29) H(26) 109.4742
C(27) C(29) H(27) 109.4711
C(28) C(30) H(28) 109.4722
C(28) C(30) H(29) 109.4686
C(28) C(30) H(30) 109.4707
H(26) C(29) H(25) 109.4796
H(27) C(29) H(25) 109.4651
H(27) C(29) H(26) 109.4639
H(29) C(30) H(28) 109.4685
H(30) C(30) H(28) 109.4781
H(30) C(30) H(29) 109.4693
H(31) C(31) C(33) 109.4690
H(32) C(31) C(33) 109.4738
H(33) C(31) C(33) 109.4719
H(32) C(31) H(31) 109.4699
H(33) C(31) H(31) 109.4733
H(33) C(31) H(32) 109.4694
H(34) C(32) C(34) 109.4716
H(35) C(32) C(34) 109.4746
H(36) C(32) C(34) 109.4670
H(35) C(32) H(34) 109.4804
H(36) C(32) H(34) 109.4618
H(36) C(32) H(35) 109.4719
H(37) C(39) C(40) 108.7260
H(38) C(39) C(40) 108.7294
C(39) C(40) H(39) 108.5907
C(39) C(40) H(40) 108.5934
H(38) C(39) H(37) 107.6372
H(40) C(40) H(39) 107.5640
H(41) C(41) C(42) 109.4993
C(41) C(42) H(42) 109.9222
C(41) C(42) H(43) 109.9242
H(43) C(42) H(42) 108.3136
H(44) C(43) C(44) 107.8320
C(43) C(44) H(45) 109.2041
C(43) C(44) H(46) 109.1948
H(46) C(44) H(45) 107.9032

loop_
_geom_bond_atom_site_label_1
_geom_bond_atom_site_label_2
_geom_bond_distance
Se(1) C(6) 1.877(6)
Se(1) C(7) 1.889(7)
Se(2) C(6) 1.890(7)
Se(2) C(8) 1.897(7)
Se(3) C(13) 1.913(6)
Se(3) C(15) 1.865(7)
Se(4) C(14) 1.918(7)
Se(4) C(15) 1.874(6)
Se(5) C(26) 1.884(6)
Se(5) C(27) 1.894(7)
Se(6) C(26) 1.878(6)
Se(6) C(28) 1.906(6)
Se(7) C(33) 1.894(6)
Se(7) C(35) 1.880(7)
Se(8) C(34) 1.920(7)
Se(8) C(35) 1.864(6)
Cu(1) Cl(1) 2.271(2)
Cu(1) Cl(2) 2.248(2)
Cu(1) Cl(3) 2.222(2)
Cu(1) Cl(4) 2.283(2)
Cl(5) C(41) 1.797(7)
Cl(6) C(41) 1.771(8)
Cl(7) C(42) 1.794(8)
Cl(8) C(43) 1.774(7)
Cl(9) C(43) 1.774(7)
Cl(10) C(44) 1.782(7)
S(1) C(1) 1.815(7)
S(1) C(3) 1.735(7)
S(2) C(2) 1.820(8)
S(2) C(4) 1.757(7)
S(3) C(3) 1.762(6)
S(3) C(5) 1.738(7)
S(4) C(4) 1.750(7)
S(4) C(5) 1.734(6)
S(5) C(16) 1.744(7)
S(5) C(17) 1.748(7)
S(6) C(16) 1.750(7)
S(6) C(18) 1.746(7)
S(7) C(17) 1.748(6)
S(7) C(19) 1.816(7)
S(8) C(18) 1.749(7)
S(8) C(20) 1.814(7)
S(9) C(21) 1.79(1)
S(9) C(23) 1.750(7)
S(10) C(22) 1.79(1)
S(10) C(24) 1.752(7)
S(11) C(23) 1.769(7)
S(11) C(25) 1.747(7)
S(12) C(24) 1.754(7)
S(12) C(25) 1.732(6)
S(13) C(36) 1.746(7)
S(13) C(37) 1.757(7)
S(14) C(36) 1.726(7)
S(14) C(38) 1.747(7)
S(15) C(37) 1.736(7)
S(15) C(39) 1.789(8)
S(16) C(38) 1.754(7)
S(16) C(40) 1.804(7)
C(1) C(2) 1.50(1)
C(3) C(4) 1.351(9)
C(5) C(6) 1.368(9)
C(7) C(8) 1.357(9)
C(7) C(9) 1.484(9)
C(8) C(10) 1.51(1)
C(11) C(13) 1.49(1)
C(12) C(14) 1.503(9)
C(13) C(14) 1.320(9)
C(15) C(16) 1.378(9)
C(17) C(18) 1.358(9)
C(19) C(20) 1.528(9)
C(21) C(22) 1.30(2)
C(23) C(24) 1.339(9)
C(25) C(26) 1.372(9)
C(27) C(28) 1.347(9)
C(27) C(29) 1.52(1)
C(28) C(30) 1.51(1)
C(31) C(33) 1.49(1)
C(32) C(34) 1.49(1)
C(33) C(34) 1.320(9)
C(35) C(36) 1.38(1)
C(37) C(38) 1.363(9)
C(39) C(40) 1.49(1)
C(41) C(42) 1.51(1)
C(43) C(44) 1.514(9)
C(1) H(1) 0.9700
C(1) H(2) 0.9700
C(2) H(3) 0.9700
C(2) H(4) 0.9699
C(9) H(5) 0.9600
C(9) H(6) 0.9600
C(9) H(7) 0.9600
C(10) H(8) 0.9599
C(10) H(9) 0.9600
C(10) H(10) 0.9600
C(11) H(11) 0.9600
C(11) H(12) 0.9600
C(11) H(13) 0.9599
C(12) H(14) 0.9600
C(12) H(15) 0.9600
C(12) H(16) 0.9600
C(19) H(17) 0.9700
C(19) H(18) 0.9700
C(20) H(19) 0.9700
C(20) H(20) 0.9700
C(21) H(21) 0.9699
C(21) H(22) 0.9700
C(22) H(23) 0.9700
C(22) H(24) 0.9700
C(29) H(25) 0.9600
C(29) H(26) 0.9600
C(29) H(27) 0.9602
C(30) H(28) 0.9600
C(30) H(29) 0.9600
C(30) H(30) 0.9600
C(31) H(31) 0.9600
C(31) H(32) 0.9600
C(31) H(33) 0.9600
C(32) H(34) 0.9600
C(32) H(35) 0.9600
C(32) H(36) 0.9601
C(39) H(37) 0.9700
C(39) H(38) 0.9700
C(40) H(39) 0.9700
C(40) H(40) 0.9699
C(41) H(41) 0.9801
C(42) H(42) 0.9700
C(42) H(43) 0.9700
C(43) H(44) 0.9800
C(44) H(45) 0.9700
C(44) H(46) 0.9700

loop_
_geom_contact_atom_site_label_1
_geom_contact_atom_site_label_2
_geom_contact_distance
_geom_contact_site_symmetry_2
Se(1) Se(2) 3.1681(8) .
Se(1) Se(6) 3.8011(9) 54501
Se(1) Se(7) 3.912(1) 44501
Se(1) S(3) 3.301(2) .
Se(1) S(5) 3.812(2) .
Se(1) S(7) 3.915(2) .
Se(1) S(13) 3.829(2) 44501
Se(1) C(5) 2.858(6) .
Se(1) C(8) 2.793(7) .
Se(1) C(9) 2.854(7) .
Se(1) C(17) 3.682(7) .
Se(1) C(30) 3.740(7) 54501
Se(1) C(35) 3.927(7) 44501
Se(1) C(36) 3.914(7) 44501
Se(2) Se(5) 3.8213(8) 45501
Se(2) Se(8) 3.903(1) 44501
Se(2) S(4) 3.323(2) .
Se(2) S(6) 3.840(2) .
Se(2) S(8) 3.912(2) .
Se(2) S(14) 3.793(2) 44501
Se(2) C(5) 2.872(7) .
Se(2) C(7) 2.823(7) .
Se(2) C(10) 2.860(7) .
Se(2) C(18) 3.692(8) .
Se(2) C(29) 3.840(8) 45501
Se(2) C(35) 3.859(7) 44501
Se(2) C(36) 3.832(7) 44501
Se(3) Se(4) 3.1614(8) .
Se(3) Se(5) 3.895(1) .
Se(3) Se(8) 3.7970(8) 54501
Se(3) S(1) 3.930(2) .
Se(3) S(3) 3.824(2) .
Se(3) S(5) 3.318(2) .
Se(3) S(11) 3.787(2) .
Se(3) C(3) 3.697(7) .
Se(3) C(11) 2.860(7) .
Se(3) C(14) 2.794(6) .
Se(3) C(16) 2.849(7) .
Se(3) C(25) 3.860(7) .
Se(3) C(26) 3.888(7) .
Se(3) C(32) 3.877(8) 54501
Se(4) Se(6) 3.933(1) .
Se(4) Se(7) 3.8351(9) 45501
Se(4) S(2) 3.839(2) .
Se(4) S(4) 3.787(2) .
Se(4) S(6) 3.327(2) .
Se(4) S(12) 3.848(2) .
Se(4) C(4) 3.624(7) .
Se(4) C(12) 2.865(7) .
Se(4) C(13) 2.807(6) .
Se(4) C(16) 2.858(6) .
Se(4) C(25) 3.916(7) .
Se(4) C(26) 3.949(7) .
Se(4) C(31) 3.702(7) 45501
Se(5) Se(2) 3.8213(8) 65501
Se(5) Se(6) 3.1735(8) .
Se(5) Se(7) 3.9367(9) .
Se(5) S(5) 3.869(2) .
Se(5) S(11) 3.345(2) .
Se(5) S(13) 3.785(2) .
Se(5) C(15) 3.934(7) .
Se(5) C(16) 3.942(7) .
Se(5) C(25) 2.869(6) .
Se(5) C(28) 2.807(7) .
Se(5) C(29) 2.877(8) .
Se(5) C(35) 3.935(7) .
Se(5) C(36) 3.870(7) .
Se(6) Se(1) 3.8011(9) 56501
Se(6) Se(8) 3.9444(9) .
Se(6) S(6) 3.892(2) .
Se(6) S(12) 3.290(2) .
Se(6) S(14) 3.795(2) .
Se(6) C(15) 3.915(7) .
Se(6) C(16) 3.927(7) .
Se(6) C(25) 2.855(6) .
Se(6) C(27) 2.808(6) .
Se(6) C(30) 2.890(8) .
Se(6) C(35) 3.935(7) .
Se(6) C(36) 3.876(7) .
Se(7) Se(1) 3.912(1) 66501
Se(7) Se(4) 3.8351(9) 65501
Se(7) Se(8) 3.1701(8) .
Se(7) S(3) 3.900(2) 66501
Se(7) S(11) 3.826(2) .
Se(7) S(13) 3.290(2) .
Se(7) C(5) 3.943(7) 66501
Se(7) C(6) 3.936(7) 66501
Se(7) C(25) 3.874(7) .
Se(7) C(26) 3.911(7) .
Se(7) C(31) 2.841(7) .
Se(7) C(34) 2.795(7) .
Se(7) C(36) 2.856(7) .
Se(8) Se(2) 3.903(1) 66501
Se(8) Se(3) 3.7970(8) 56501
Se(8) S(4) 3.885(2) 66501
Se(8) S(12) 3.770(2) .
Se(8) S(14) 3.329(2) .
Se(8) C(5) 3.952(7) 66501
Se(8) C(6) 3.962(7) 66501
Se(8) C(25) 3.859(7) .
Se(8) C(26) 3.906(7) .
Se(8) C(32) 2.869(8) .
Se(8) C(33) 2.797(7) .
Se(8) C(36) 2.856(7) .
Cu(1) C(43) 3.989(7) .
Cu(1) C(44) 3.902(7) .
Cl(1) Cl(2) 3.523(3) .
Cl(1) Cl(3) 3.441(2) .
Cl(1) S(9) 3.456(3) 55601
Cl(1) C(2) 3.842(7) 65601
Cl(1) C(21) 3.54(1) 55601
Cl(1) C(39) 3.565(8) .
Cl(1) C(42) 3.731(8) 45501
Cl(1) C(43) 3.834(7) .
Cl(1) C(44) 3.559(7) .
Cl(2) Cl(3) 3.999(2) .
Cl(2) Cl(4) 3.498(2) .
Cl(2) S(8) 3.954(3) 65501
Cl(2) S(15) 3.548(3) .
Cl(2) C(9) 3.677(7) 66501
Cl(2) C(19) 3.747(7) 65501
Cl(2) C(20) 3.702(8) 65501
Cl(2) C(30) 3.552(8) 65501
Cl(2) C(40) 3.423(7) 65501
Cl(2) C(43) 3.553(7) .
Cl(3) Cl(4) 3.528(3) .
Cl(3) Cl(6) 3.896(2) .
Cl(3) Cl(8) 3.482(2) 54501
Cl(3) C(1) 3.349(7) 65601
Cl(3) C(2) 3.569(7) 65601
Cl(3) C(19) 3.518(7) 65501
Cl(3) C(20) 3.657(7) 65501
Cl(3) C(41) 3.599(8) .
Cl(4) Cl(5) 3.847(3) .
Cl(4) C(11) 3.790(7) 65601
Cl(4) C(12) 3.828(7) 65601
Cl(4) C(22) 3.90(1) 65601
Cl(4) C(40) 3.597(7) 65501
Cl(4) C(41) 3.520(8) .
Cl(4) C(42) 3.854(8) .
Cl(4) C(44) 3.834(7) .
Cl(5) Cl(6) 2.909(3) .
Cl(5) S(15) 3.432(3) 65501
Cl(5) C(10) 3.700(8) 75501
Cl(5) C(29) 3.610(8) 65501
Cl(5) C(39) 3.567(8) 65501
Cl(5) C(40) 3.807(7) 65501
Cl(5) C(42) 2.652(7) .
Cl(6) Cl(7) 3.302(3) .
Cl(6) Cl(8) 3.424(3) 54501
Cl(6) Cl(9) 3.384(2) 64501
Cl(6) S(16) 3.748(3) 64501
Cl(6) C(10) 3.521(7) 75501
Cl(6) C(19) 3.872(7) 65501
Cl(6) C(22) 4.00(1) 64601
Cl(6) C(42) 2.729(8) .
Cl(7) S(10) 3.619(3) 64601
Cl(7) C(2) 3.816(8) 75601
Cl(7) C(11) 3.693(8) 65601
Cl(7) C(22) 3.70(1) 64601
Cl(7) C(32) 3.600(8) 64601
Cl(7) C(41) 2.689(7) .
Cl(8) Cl(3) 3.482(2) 56501
Cl(8) Cl(6) 3.424(3) 56501
Cl(8) Cl(9) 2.921(3) .
Cl(8) Cl(10) 3.363(3) .
Cl(8) S(16) 3.490(3) 65501
Cl(8) C(9) 3.881(8) 66501
Cl(8) C(40) 3.719(7) 65501
Cl(8) C(44) 2.710(7) .
Cl(9) Cl(6) 3.384(2) 46501
Cl(9) Cl(10) 3.236(3) .
Cl(9) C(9) 3.706(7) 66501
Cl(9) C(21) 3.68(1) 55601
Cl(9) C(39) 3.817(8) .
Cl(9) C(42) 3.802(8) 46501
Cl(9) C(44) 2.726(7) .
Cl(10) S(1) 3.748(3) 66601
Cl(10) S(10) 3.566(3) 65601
Cl(10) C(1) 3.613(8) 66601
Cl(10) C(2) 3.634(8) 66601
Cl(10) C(12) 3.931(7) 65601
Cl(10) C(21) 3.94(1) 55601
Cl(10) C(31) 3.597(7) 55601
Cl(10) C(43) 2.737(7) .
S(1) Cl(10) 3.748(3) 44401
S(1) S(2) 3.525(3) .
S(1) S(3) 2.936(3) .
S(1) S(10) 3.458(3) 54501
S(1) S(12) 3.675(2) 54501
S(1) C(2) 2.795(7) .
S(1) C(4) 2.800(7) .
S(1) C(11) 3.857(8) .
S(1) C(13) 3.766(7) .
S(1) C(31) 3.831(8) 44501
S(2) S(4) 2.955(3) .
S(2) S(9) 3.491(2) 45501
S(2) S(11) 3.759(3) 45501
S(2) C(1) 2.775(8) .
S(2) C(3) 2.789(6) .
S(2) C(11) 3.926(8) 45501
S(2) C(12) 3.797(8) .
S(2) C(14) 3.737(7) .
S(2) C(32) 3.845(8) 44501
S(3) Se(7) 3.900(2) 44501
S(3) S(4) 2.941(3) .
S(3) S(5) 3.899(3) .
S(3) C(4) 2.648(7) .
S(3) C(6) 2.722(7) .
S(3) C(15) 3.805(7) .
S(3) C(16) 3.836(7) .
S(3) C(31) 3.821(9) 44501
S(3) C(33) 3.650(8) 44501
S(4) Se(8) 3.885(2) 44501
S(4) S(6) 3.868(3) .
S(4) S(11) 3.981(3) 45501
S(4) C(3) 2.665(7) .
S(4) C(6) 2.724(7) .
S(4) C(15) 3.819(7) .
S(4) C(16) 3.842(7) .
S(4) C(32) 3.829(9) 44501
S(4) C(34) 3.657(8) 44501
S(5) S(6) 2.939(3) .
S(5) S(7) 2.961(3) .
S(5) S(14) 3.990(2) 54501
S(5) C(5) 3.862(7) .
S(5) C(6) 3.804(7) .
S(5) C(15) 2.746(7) .
S(5) C(18) 2.655(7) .
S(5) C(27) 3.639(8) .
S(5) C(29) 3.784(9) .
S(6) S(8) 2.930(3) .
S(6) C(5) 3.835(7) .
S(6) C(6) 3.786(7) .
S(6) C(15) 2.751(7) .
S(6) C(17) 2.653(6) .
S(6) C(28) 3.665(7) .
S(6) C(30) 3.797(9) .
S(7) S(8) 3.520(3) .
S(7) S(14) 3.838(3) 54501
S(7) S(16) 3.544(2) 54501
S(7) C(7) 3.757(8) .
S(7) C(9) 3.857(8) .
S(7) C(10) 3.961(8) 65501
S(7) C(18) 2.787(7) .
S(7) C(20) 2.775(7) .
S(7) C(29) 3.794(8) .
S(8) Cl(2) 3.954(3) 45501
S(8) S(13) 3.655(2) 45501
S(8) S(15) 3.481(3) 45501
S(8) C(8) 3.810(7) .
S(8) C(10) 3.891(8) .
S(8) C(17) 2.811(7) .
S(8) C(19) 2.815(7) .
S(8) C(29) 3.965(8) 45501
S(8) C(30) 3.789(8) .
S(9) Cl(1) 3.456(3) 55401
S(9) S(2) 3.491(2) 65501
S(9) S(10) 3.538(3) .
S(9) S(11) 2.959(3) .
S(9) C(11) 3.772(8) .
S(9) C(22) 2.77(1) .
S(9) C(24) 2.796(7) .
S(9) C(31) 3.972(9) .
S(10) Cl(7) 3.619(3) 46401
S(10) Cl(10) 3.566(3) 45401
S(10) S(1) 3.458(3) 56501
S(10) S(12) 2.939(2) .
S(10) C(12) 3.867(8) .
S(10) C(21) 2.73(1) .
S(10) C(23) 2.791(7) .
S(10) C(32) 3.847(9) .
S(10) C(44) 3.965(8) 45401
S(11) S(2) 3.759(3) 65501
S(11) S(4) 3.981(3) 65501
S(11) S(12) 2.935(2) .
S(11) C(11) 3.752(8) .
S(11) C(13) 3.593(7) .
S(11) C(24) 2.650(7) .
S(11) C(26) 2.747(7) .
S(11) C(31) 3.734(8) .
S(11) C(33) 3.612(7) .
S(12) S(1) 3.675(2) 56501
S(12) C(12) 3.829(8) .
S(12) C(14) 3.634(7) .
S(12) C(23) 2.654(7) .
S(12) C(26) 2.720(7) .
S(12) C(32) 3.742(8) .
S(12) C(34) 3.595(8) .
S(13) Se(1) 3.829(2) 66501
S(13) S(8) 3.655(2) 65501
S(13) S(14) 2.929(2) .
S(13) S(15) 2.939(3) .
S(13) C(7) 3.584(8) 66501
S(13) C(9) 3.761(8) 66501
S(13) C(27) 3.582(8) .
S(13) C(29) 3.773(8) .
S(13) C(35) 2.739(7) .
S(13) C(38) 2.650(7) .
S(14) Se(2) 3.793(2) 66501
S(14) S(5) 3.990(2) 56501
S(14) S(7) 3.838(3) 56501
S(14) S(16) 2.955(2) .
S(14) C(8) 3.600(7) 66501
S(14) C(10) 3.763(8) 66501
S(14) C(28) 3.567(7) .
S(14) C(30) 3.766(8) .
S(14) C(35) 2.735(7) .
S(14) C(37) 2.664(6) .
S(15) Cl(5) 3.432(3) 45501
S(15) S(8) 3.481(3) 65501
S(15) S(16) 3.538(3) .
S(15) C(9) 3.766(8) 66501
S(15) C(29) 3.924(9) .
S(15) C(38) 2.810(7) .
S(15) C(40) 2.754(7) .
S(16) Cl(6) 3.748(3) 46501
S(16) Cl(8) 3.490(3) 45501
S(16) S(7) 3.544(2) 56501
S(16) C(9) 3.921(7) 56501
S(16) C(10) 3.849(8) 66501
S(16) C(30) 3.854(9) .
S(16) C(37) 2.799(7) .
S(16) C(39) 2.776(8) .
C(1) Cl(3) 3.349(7) 45401
C(1) Cl(10) 3.613(8) 44401
C(1) C(3) 2.759(9) .
C(1) C(4) 3.07(1) .
C(1) C(11) 3.55(1) .
C(1) C(13) 3.62(1) .
C(1) C(14) 3.83(1) .
C(2) Cl(1) 3.842(7) 45401
C(2) Cl(3) 3.569(7) 45401
C(2) Cl(7) 3.816(8) 35401
C(2) Cl(10) 3.634(8) 44401
C(2) C(3) 3.024(9) .
C(2) C(4) 2.75(1) .
C(3) C(5) 2.588(9) .
C(3) C(6) 3.923(9) .
C(3) C(13) 3.87(1) .
C(3) C(15) 3.76(1) .
C(3) C(31) 3.66(1) 44501
C(3) C(33) 3.79(1) 44501
C(4) C(5) 2.568(9) .
C(4) C(6) 3.905(9) .
C(4) C(14) 3.87(1) .
C(4) C(15) 3.74(1) .
C(4) C(32) 3.65(1) 44501
C(4) C(34) 3.79(1) 44501
C(5) Se(7) 3.943(7) 44501
C(5) Se(8) 3.952(7) 44501
C(5) C(15) 3.77(1) .
C(5) C(16) 3.45(1) .
C(5) C(33) 3.76(1) 44501
C(5) C(34) 3.77(1) 44501
C(5) C(35) 3.90(1) 44501
C(6) Se(7) 3.936(7) 44501
C(6) Se(8) 3.962(7) 44501
C(6) C(7) 2.771(9) .
C(6) C(8) 2.76(1) .
C(6) C(16) 3.75(1) .
C(6) C(17) 3.75(1) .
C(6) C(18) 3.74(1) .
C(6) C(35) 3.53(1) 44501
C(6) C(36) 3.89(1) 44501
C(7) S(13) 3.584(8) 44501
C(7) C(10) 2.57(1) .
C(7) C(17) 3.90(1) .
C(7) C(36) 3.74(1) 44501
C(7) C(37) 3.75(1) 44501
C(7) C(38) 4.00(1) 44501
C(8) S(14) 3.600(7) 44501
C(8) C(9) 2.545(9) .
C(8) C(18) 3.90(1) .
C(8) C(20) 3.82(1) .
C(8) C(36) 3.69(1) 44501
C(8) C(37) 3.95(1) 44501
C(8) C(38) 3.72(1) 44501
C(9) Cl(2) 3.677(7) 44501
C(9) Cl(8) 3.881(8) 44501
C(9) Cl(9) 3.706(7) 44501
C(9) S(13) 3.761(8) 44501
C(9) S(15) 3.766(8) 44501
C(9) S(16) 3.921(7) 54501
C(9) C(10) 3.16(1) .
C(9) C(30) 3.78(1) 54501
C(9) C(37) 3.61(1) 44501
C(9) C(43) 3.85(1) 44501
C(10) Cl(5) 3.700(8) 35501
C(10) Cl(6) 3.521(7) 35501
C(10) S(7) 3.961(8) 45501
C(10) S(14) 3.763(8) 44501
C(10) S(16) 3.849(8) 44501
C(10) C(20) 3.71(1) .
C(10) C(29) 3.85(1) 45501
C(10) C(38) 3.56(1) 44501
C(11) Cl(4) 3.790(7) 45401
C(11) Cl(7) 3.693(8) 45401
C(11) S(2) 3.926(8) 65501
C(11) C(12) 3.15(1) .
C(11) C(14) 2.52(1) .
C(11) C(23) 3.62(1) .
C(11) C(32) 3.82(1) 54501
C(12) Cl(4) 3.828(7) 45401
C(12) Cl(10) 3.931(7) 45401
C(12) C(13) 2.536(9) .
C(12) C(24) 3.64(1) .
C(12) C(31) 3.86(1) 45501
C(12) C(44) 3.528(9) 45401
C(13) C(15) 2.758(9) .
C(13) C(23) 3.76(1) .
C(13) C(24) 4.00(1) .
C(13) C(25) 3.74(1) .
C(14) C(15) 2.756(9) .
C(14) C(23) 3.98(1) .
C(14) C(24) 3.76(1) .
C(14) C(25) 3.75(1) .
C(15) C(17) 3.937(9) .
C(15) C(18) 3.939(9) .
C(15) C(25) 3.864(9) .
C(15) C(26) 3.53(1) .
C(16) C(17) 2.591(9) .
C(16) C(18) 2.59(1) .
C(16) C(26) 3.91(1) .
C(16) C(27) 3.78(1) .
C(16) C(28) 3.77(1) .
C(17) C(19) 2.718(9) .
C(17) C(20) 3.09(1) .
C(17) C(27) 3.79(1) .
C(17) C(29) 3.61(1) .
C(18) C(19) 3.016(9) .
C(18) C(20) 2.78(1) .
C(18) C(28) 3.80(1) .
C(18) C(30) 3.61(1) .
C(19) Cl(2) 3.747(7) 45501
C(19) Cl(3) 3.518(7) 45501
C(19) Cl(6) 3.872(7) 45501
C(19) C(29) 3.97(1) .
C(20) Cl(2) 3.702(8) 45501
C(20) Cl(3) 3.657(7) 45501
C(21) Cl(1) 3.54(1) 55401
C(21) Cl(9) 3.68(1) 55401
C(21) Cl(10) 3.94(1) 55401
C(21) C(23) 2.71(1) .
C(21) C(24) 3.00(1) .
C(21) C(44) 3.73(1) 55401
C(22) Cl(4) 3.90(1) 45401
C(22) Cl(6) 4.00(1) 46401
C(22) Cl(7) 3.70(1) 46401
C(22) C(23) 3.03(1) .
C(22) C(24) 2.74(1) .
C(23) C(25) 2.601(9) .
C(23) C(26) 3.94(1) .
C(23) C(31) 3.66(1) .
C(23) C(33) 3.83(1) .
C(24) C(25) 2.584(9) .
C(24) C(26) 3.923(9) .
C(24) C(32) 3.62(1) .
C(24) C(34) 3.80(1) .
C(25) C(33) 3.73(1) .
C(25) C(34) 3.73(1) .
C(25) C(35) 3.82(1) .
C(26) C(27) 2.756(9) .
C(26) C(28) 2.76(1) .
C(26) C(35) 3.49(1) .
C(26) C(36) 3.81(1) .
C(27) C(30) 2.55(1) .
C(27) C(36) 3.72(1) .
C(27) C(37) 3.79(1) .
C(28) C(29) 2.56(1) .
C(28) C(36) 3.72(1) .
C(28) C(38) 3.80(1) .
C(29) Se(2) 3.840(8) 65501
C(29) Cl(5) 3.610(8) 45501
C(29) S(8) 3.965(8) 65501
C(29) C(10) 3.85(1) 65501
C(29) C(30) 3.14(1) .
C(29) C(37) 3.65(1) .
C(30) Se(1) 3.740(7) 56501
C(30) Cl(2) 3.552(8) 45501
C(30) C(9) 3.78(1) 56501
C(30) C(38) 3.68(1) .
C(31) Se(4) 3.702(7) 65501
C(31) Cl(10) 3.597(7) 55401
C(31) S(1) 3.831(8) 66501
C(31) S(3) 3.821(9) 66501
C(31) C(3) 3.66(1) 66501
C(31) C(12) 3.86(1) 65501
C(31) C(32) 3.12(1) .
C(31) C(34) 2.51(1) .
C(32) Se(3) 3.877(8) 56501
C(32) Cl(7) 3.600(8) 46401
C(32) S(2) 3.845(8) 66501
C(32) S(4) 3.829(9) 66501
C(32) C(4) 3.65(1) 66501
C(32) C(11) 3.82(1) 56501
C(32) C(33) 2.52(1) .
C(33) S(3) 3.650(8) 66501
C(33) C(3) 3.79(1) 66501
C(33) C(5) 3.76(1) 66501
C(33) C(35) 2.74(1) .
C(34) S(4) 3.657(8) 66501
C(34) C(4) 3.79(1) 66501
C(34) C(5) 3.77(1) 66501
C(34) C(35) 2.749(9) .
C(35) Se(1) 3.927(7) 66501
C(35) Se(2) 3.859(7) 66501
C(35) C(5) 3.90(1) 66501
C(35) C(6) 3.53(1) 66501
C(35) C(37) 3.946(9) .
C(35) C(38) 3.93(1) .
C(36) Se(1) 3.914(7) 66501
C(36) Se(2) 3.832(7) 66501
C(36) C(6) 3.89(1) 66501
C(36) C(7) 3.74(1) 66501
C(36) C(8) 3.69(1) 66501
C(36) C(37) 2.602(9) .
C(36) C(38) 2.58(1) .
C(37) C(7) 3.75(1) 66501
C(37) C(8) 3.95(1) 66501
C(37) C(9) 3.61(1) 66501
C(37) C(39) 2.73(1) .
C(37) C(40) 2.97(1) .
C(38) C(7) 4.00(1) 66501
C(38) C(8) 3.72(1) 66501
C(38) C(10) 3.56(1) 66501
C(38) C(39) 3.05(1) .
C(38) C(40) 2.71(1) .
C(39) Cl(5) 3.567(8) 45501
C(40) Cl(2) 3.423(7) 45501
C(40) Cl(4) 3.597(7) 45501
C(40) Cl(5) 3.807(7) 45501
C(40) Cl(8) 3.719(7) 45501
C(42) Cl(1) 3.731(8) 65501
C(42) Cl(9) 3.802(8) 64501
C(43) C(9) 3.85(1) 66501
C(44) S(10) 3.965(8) 65601
C(44) C(12) 3.528(9) 65601
C(44) C(21) 3.73(1) 55601
Se(1) H(5) 2.8009 .
Se(1) H(6) 3.2443 .
Se(1) H(7) 3.6348 .
Se(1) H(29) 3.1684 54501
Se(1) H(30) 3.4938 54501
Se(2) H(8) 3.6445 .
Se(2) H(9) 2.7991 .
Se(2) H(10) 3.2471 .
Se(2) H(25) 3.2630 45501
Se(2) H(26) 3.6012 45501
Se(3) H(11) 2.7944 .
Se(3) H(12) 3.2473 .
Se(3) H(13) 3.6458 .
Se(3) H(35) 2.9503 54501
Se(4) H(14) 3.6537 .
Se(4) H(15) 2.7973 .
Se(4) H(16) 3.2483 .
Se(4) H(31) 2.7743 45501
Se(4) H(32) 3.9747 45501
Se(5) H(25) 2.8255 .
Se(5) H(26) 3.2648 .
Se(5) H(27) 3.6585 .
Se(6) H(28) 3.6695 .
Se(6) H(29) 2.8398 .
Se(6) H(30) 3.2771 .
Se(7) H(31) 2.7762 .
Se(7) H(32) 3.2322 .
Se(7) H(33) 3.6263 .
Se(8) H(34) 3.6587 .
Se(8) H(35) 2.8089 .
Se(8) H(36) 3.2475 .
Cu(1) H(2) 3.9271 65601
Cu(1) H(4) 3.5857 65601
Cu(1) H(17) 3.6873 65501
Cu(1) H(18) 3.7645 65501
Cu(1) H(19) 3.2429 65501
Cu(1) H(39) 3.9560 65501
Cu(1) H(41) 3.2970 .
Cu(1) H(44) 3.2047 .
Cu(1) H(45) 3.6071 .
Cu(1) H(46) 3.5602 .
Cl(1) H(4) 2.9216 65601
Cl(1) H(16) 3.6687 65601
Cl(1) H(19) 3.9747 65501
Cl(1) H(21) 3.8663 55601
Cl(1) H(22) 2.8100 55601
Cl(1) H(37) 2.8141 .
Cl(1) H(38) 3.6440 .
Cl(1) H(42) 2.9085 45501
Cl(1) H(43) 3.6965 45501
Cl(1) H(44) 3.2874 .
Cl(1) H(45) 3.7729 .
Cl(1) H(46) 2.7649 .
Cl(2) H(5) 3.4276 66501
Cl(2) H(6) 3.1921 66501
Cl(2) H(7) 3.8742 66501
Cl(2) H(17) 3.9465 65501
Cl(2) H(18) 3.1020 65501
Cl(2) H(19) 3.1850 65501
Cl(2) H(28) 2.9710 65501
Cl(2) H(29) 3.7826 65501
Cl(2) H(30) 3.3973 65501
Cl(2) H(39) 3.2026 65501
Cl(2) H(40) 2.8509 65501
Cl(2) H(44) 2.5899 .
Cl(3) H(1) 3.5516 65601
Cl(3) H(2) 2.5861 65601
Cl(3) H(3) 3.8562 65601
Cl(3) H(4) 2.9757 65601
Cl(3) H(17) 2.7741 65501
Cl(3) H(18) 3.7655 65501
Cl(3) H(19) 3.0281 65501
Cl(3) H(20) 3.9004 65501
Cl(3) H(41) 2.7348 .
Cl(3) H(43) 3.5276 45501
Cl(4) H(1) 3.8573 65601
Cl(4) H(12) 3.8709 65601
Cl(4) H(13) 2.9212 65601
Cl(4) H(14) 3.1021 65601
Cl(4) H(16) 3.6842 65601
Cl(4) H(22) 3.8761 65601
Cl(4) H(23) 2.9539 65601
Cl(4) H(37) 3.4176 65501
Cl(4) H(39) 2.9434 65501
Cl(4) H(40) 3.4786 65501
Cl(4) H(41) 2.7902 .
Cl(4) H(42) 3.3755 .
Cl(4) H(44) 3.7959 .
Cl(4) H(45) 3.0453 .
Cl(4) H(46) 3.9093 .
Cl(5) H(8) 3.9504 75501
Cl(5) H(9) 3.6411 75501
Cl(5) H(10) 3.0196 75501
Cl(5) H(17) 3.6932 65501
Cl(5) H(18) 3.4885 65501
Cl(5) H(19) 3.6413 75501
Cl(5) H(25) 3.6057 65501
Cl(5) H(26) 3.6611 65501
Cl(5) H(27) 3.0239 65501
Cl(5) H(37) 3.1413 65501
Cl(5) H(40) 3.1681 65501
Cl(5) H(41) 2.3167 .
Cl(5) H(42) 2.7339 .
Cl(5) H(43) 2.8225 .
Cl(6) H(8) 3.0489 75501
Cl(6) H(9) 3.5231 75501
Cl(6) H(10) 3.4361 75501
Cl(6) H(17) 3.0966 65501
Cl(6) H(24) 3.0294 64601
Cl(6) H(38) 3.6958 64501
Cl(6) H(41) 2.2924 .
Cl(6) H(42) 3.5777 .
Cl(6) H(43) 2.8492 .
Cl(7) H(2) 3.8989 65601
Cl(7) H(3) 3.2078 75601
Cl(7) H(4) 3.6006 75601
Cl(7) H(11) 3.1458 65601
Cl(7) H(12) 3.9323 65601
Cl(7) H(13) 3.4811 65601
Cl(7) H(21) 3.4531 64601
Cl(7) H(24) 3.1144 64601
Cl(7) H(34) 3.1620 64601
Cl(7) H(35) 3.7977 64601
Cl(7) H(36) 3.3065 64601
Cl(7) H(41) 2.7969 .
Cl(7) H(42) 2.3117 .
Cl(7) H(43) 2.3117 .
Cl(8) H(5) 3.6563 66501
Cl(8) H(7) 3.2329 66501
Cl(8) H(17) 3.2500 66501
Cl(8) H(20) 3.9492 66501
Cl(8) H(23) 3.6971 65601
Cl(8) H(24) 3.5820 65601
Cl(8) H(39) 3.0421 65501
Cl(8) H(44) 2.2746 .
Cl(8) H(45) 2.7983 .
Cl(8) H(46) 3.5571 .
Cl(9) H(6) 3.7926 66501
Cl(9) H(7) 2.8420 66501
Cl(9) H(8) 3.3243 66501
Cl(9) H(10) 3.9169 66501
Cl(9) H(20) 3.9744 66501
Cl(9) H(21) 3.1192 55601
Cl(9) H(22) 3.3173 55601
Cl(9) H(24) 3.5777 55601
Cl(9) H(38) 2.8887 .
Cl(9) H(43) 3.0646 46501
Cl(9) H(44) 2.2747 .
Cl(9) H(45) 3.5741 .
Cl(9) H(46) 2.9123 .
Cl(10) H(2) 3.1785 66601
Cl(10) H(3) 2.9322 66601
Cl(10) H(4) 3.9122 66601
Cl(10) H(14) 3.8412 65601
Cl(10) H(15) 3.2989 65601
Cl(10) H(21) 3.0530 55601
Cl(10) H(31) 3.9250 55601
Cl(10) H(32) 3.3791 55601
Cl(10) H(33) 3.0110 55601
Cl(10) H(44) 3.5819 .
Cl(10) H(45) 2.2920 .
Cl(10) H(46) 2.2919 .
S(1) H(1) 2.3148 .
S(1) H(2) 2.3148 .
S(1) H(3) 2.8817 .
S(1) H(4) 3.6259 .
S(1) H(11) 3.4220 .
S(1) H(13) 3.8187 .
S(1) H(32) 2.9082 44501
S(1) H(35) 3.7493 54501
S(1) H(36) 3.3960 54501
S(2) H(1) 2.8489 .
S(2) H(2) 3.6094 .
S(2) H(3) 2.3241 .
S(2) H(4) 2.3241 .
S(2) H(11) 3.6527 45501
S(2) H(12) 3.2897 45501
S(2) H(16) 3.0854 .
S(2) H(34) 3.2387 44501
S(2) H(35) 3.5786 44501
S(3) H(32) 3.1297 44501
S(4) H(34) 3.7846 44501
S(4) H(35) 3.4512 44501
S(5) H(26) 3.0878 .
S(6) H(28) 3.7454 .
S(6) H(29) 3.4040 .
S(7) H(5) 3.4244 .
S(7) H(7) 3.8215 .
S(7) H(9) 3.0509 65501
S(7) H(17) 2.3239 .
S(7) H(18) 2.3240 .
S(7) H(19) 3.6114 .
S(7) H(20) 2.8437 .
S(7) H(26) 2.8668 .
S(8) H(10) 3.1804 .
S(8) H(17) 3.6462 .
S(8) H(18) 2.9037 .
S(8) H(19) 2.3145 .
S(8) H(20) 2.3145 .
S(8) H(25) 3.0476 45501
S(8) H(28) 3.1887 .
S(8) H(29) 3.5097 .
S(9) H(12) 2.8435 .
S(9) H(15) 3.7729 65501
S(9) H(16) 3.4174 65501
S(9) H(21) 2.2549 .
S(9) H(22) 2.2550 .
S(9) H(23) 3.0473 .
S(9) H(24) 3.5402 .
S(9) H(31) 3.7229 .
S(9) H(33) 3.3434 .
S(9) H(46) 3.2120 55401
S(10) H(2) 3.7616 56501
S(10) H(14) 3.2576 .
S(10) H(15) 3.6108 .
S(10) H(21) 3.0030 .
S(10) H(22) 3.5164 .
S(10) H(23) 2.2637 .
S(10) H(24) 2.2637 .
S(10) H(36) 2.9075 .
S(10) H(45) 3.3602 45401
S(11) H(12) 3.0676 .
S(11) H(31) 3.3441 .
S(11) H(33) 3.6805 .
S(12) H(14) 3.7826 .
S(12) H(15) 3.4672 .
S(12) H(31) 3.9420 45501
S(12) H(32) 3.5504 45501
S(12) H(36) 3.0530 .
S(13) H(6) 3.0764 66501
S(13) H(25) 3.4046 .
S(13) H(27) 3.7387 .
S(13) H(29) 3.2869 65501
S(14) H(8) 3.7291 66501
S(14) H(9) 3.3786 66501
S(14) H(30) 3.0937 .
S(15) H(6) 2.8412 66501
S(15) H(7) 3.9986 66501
S(15) H(19) 3.6774 65501
S(15) H(25) 3.6458 .
S(15) H(27) 3.3291 .
S(15) H(37) 2.2925 .
S(15) H(38) 2.2925 .
S(15) H(39) 3.5804 .
S(15) H(40) 2.8215 .
S(16) H(5) 3.0120 56501
S(16) H(8) 3.2429 66501
S(16) H(9) 3.5824 66501
S(16) H(30) 2.9252 .
S(16) H(37) 3.6017 .
S(16) H(38) 2.8451 .
S(16) H(39) 2.3043 .
S(16) H(40) 2.3042 .
C(1) H(3) 2.0322 .
C(1) H(4) 2.0321 .
C(1) H(11) 3.4792 .
C(1) H(13) 3.0785 .
C(1) H(16) 3.4223 .
C(2) H(1) 2.0277 .
C(2) H(2) 2.0278 .
C(2) H(16) 3.4473 .
C(2) H(34) 3.2400 44501
C(2) H(42) 3.7840 35401
C(2) H(43) 3.8816 35401
C(3) H(1) 3.0570 .
C(3) H(2) 3.5906 .
C(3) H(3) 3.1094 .
C(3) H(4) 3.9732 .
C(3) H(32) 2.8735 44501
C(3) H(34) 3.5886 44501
C(4) H(1) 3.2484 .
C(4) H(3) 2.9453 .
C(4) H(4) 3.6051 .
C(4) H(32) 3.6363 44501
C(4) H(34) 3.1686 44501
C(4) H(35) 3.5398 44501
C(7) H(5) 2.0181 .
C(7) H(6) 2.0180 .
C(7) H(7) 2.0181 .
C(7) H(8) 2.7048 .
C(7) H(9) 3.2738 .
C(7) H(10) 2.9918 .
C(7) H(20) 3.2444 .
C(7) H(29) 3.7649 54501
C(7) H(30) 3.9769 54501
C(8) H(5) 3.2536 .
C(8) H(6) 2.9740 .
C(8) H(7) 2.6825 .
C(8) H(8) 2.0415 .
C(8) H(9) 2.0416 .
C(8) H(10) 2.0416 .
C(8) H(20) 3.0555 .
C(8) H(25) 3.8493 45501
C(9) H(8) 2.8676 .
C(9) H(10) 3.4812 .
C(9) H(20) 3.3841 .
C(9) H(29) 3.4083 54501
C(9) H(30) 3.3222 54501
C(9) H(38) 3.9592 44501
C(9) H(44) 3.4709 44501
C(10) H(6) 3.4832 .
C(10) H(7) 2.8557 .
C(10) H(20) 2.9117 .
C(10) H(25) 3.4310 45501
C(10) H(26) 3.4141 45501
C(11) H(1) 2.7486 .
C(11) H(2) 3.8156 .
C(11) H(14) 2.8667 .
C(11) H(16) 3.4663 .
C(11) H(34) 3.9276 54501
C(11) H(35) 3.0828 54501
C(11) H(36) 3.9580 54501
C(12) H(1) 3.1321 .
C(12) H(11) 3.9986 .
C(12) H(12) 3.4729 .
C(12) H(13) 2.8555 .
C(12) H(23) 3.9581 .
C(12) H(31) 3.1857 45501
C(12) H(32) 3.9468 45501
C(12) H(33) 3.9158 45501
C(12) H(45) 3.0659 45401
C(12) H(46) 3.2874 45401
C(13) H(1) 2.8119 .
C(13) H(11) 2.0219 .
C(13) H(12) 2.0219 .
C(13) H(13) 2.0219 .
C(13) H(14) 2.6857 .
C(13) H(15) 3.2384 .
C(13) H(16) 2.9646 .
C(13) H(35) 3.5562 54501
C(14) H(1) 2.9796 .
C(14) H(11) 3.2243 .
C(14) H(12) 2.9553 .
C(14) H(13) 2.6685 .
C(14) H(14) 2.0351 .
C(14) H(15) 2.0351 .
C(14) H(16) 2.0350 .
C(14) H(31) 3.5488 45501
C(17) H(17) 3.5816 .
C(17) H(18) 2.8669 .
C(17) H(20) 3.3044 .
C(17) H(26) 2.8052 .
C(17) H(28) 3.5494 .
C(18) H(17) 3.9719 .
C(18) H(18) 3.0576 .
C(18) H(19) 3.6022 .
C(18) H(20) 3.1190 .
C(18) H(26) 3.5775 .
C(18) H(28) 3.1239 .
C(18) H(29) 3.4926 .
C(19) H(19) 2.0552 .
C(19) H(20) 2.0553 .
C(19) H(26) 3.2882 .
C(19) H(27) 3.7563 .
C(19) H(28) 3.4651 .
C(19) H(41) 3.9193 45501
C(20) H(7) 3.7210 .
C(20) H(10) 2.9058 .
C(20) H(17) 2.0625 .
C(20) H(18) 2.0625 .
C(20) H(28) 3.7843 .
C(21) H(23) 1.8328 .
C(21) H(24) 1.8328 .
C(21) H(33) 3.7494 .
C(21) H(37) 3.5875 55401
C(21) H(38) 3.7173 55401
C(21) H(46) 2.9848 55401
C(22) H(14) 3.5961 .
C(22) H(21) 1.8248 .
C(22) H(22) 1.8248 .
C(22) H(37) 3.8852 55401
C(22) H(38) 3.8883 55401
C(22) H(39) 3.6630 55401
C(22) H(45) 3.3813 45401
C(23) H(12) 2.8226 .
C(23) H(14) 3.5969 .
C(23) H(21) 3.0749 .
C(23) H(22) 3.5083 .
C(23) H(23) 3.3834 .
C(23) H(24) 3.8973 .
C(23) H(31) 3.5542 .
C(23) H(33) 3.1540 .
C(23) H(36) 3.5134 .
C(24) H(12) 3.5779 .
C(24) H(14) 3.1614 .
C(24) H(15) 3.5554 .
C(24) H(21) 3.3248 .
C(24) H(22) 3.8851 .
C(24) H(23) 3.1356 .
C(24) H(24) 3.5272 .
C(24) H(33) 3.6247 .
C(24) H(36) 2.7975 .
C(27) H(25) 2.0485 .
C(27) H(26) 2.0485 .
C(27) H(27) 2.0486 .
C(27) H(28) 2.6746 .
C(27) H(29) 3.2490 .
C(27) H(30) 2.9856 .
C(28) H(25) 3.2643 .
C(28) H(26) 2.9862 .
C(28) H(27) 2.6935 .
C(28) H(28) 2.0375 .
C(28) H(29) 2.0375 .
C(28) H(30) 2.0374 .
C(29) H(9) 3.2651 65501
C(29) H(10) 3.6053 65501
C(29) H(18) 3.2627 .
C(29) H(28) 2.8157 .
C(29) H(29) 3.9839 .
C(29) H(30) 3.4698 .
C(29) H(40) 3.8312 .
C(30) H(5) 3.2037 56501
C(30) H(6) 3.5574 56501
C(30) H(18) 3.5945 .
C(30) H(25) 3.9922 .
C(30) H(26) 3.4496 .
C(30) H(27) 2.8342 .
C(30) H(40) 3.6069 .
C(31) H(3) 3.8839 66501
C(31) H(15) 2.9388 65501
C(31) H(34) 2.8295 .
C(31) H(35) 3.9731 .
C(31) H(36) 3.4390 .
C(32) H(3) 3.4536 66501
C(32) H(11) 2.8853 56501
C(32) H(31) 3.9627 .
C(32) H(32) 3.4637 .
C(32) H(33) 2.8087 .
C(33) H(31) 2.0265 .
C(33) H(32) 2.0265 .
C(33) H(33) 2.0265 .
C(33) H(34) 2.6686 .
C(33) H(35) 3.2240 .
C(33) H(36) 2.9582 .
C(34) H(31) 3.2133 .
C(34) H(32) 2.9618 .
C(34) H(33) 2.6465 .
C(34) H(34) 2.0226 .
C(34) H(35) 2.0227 .
C(34) H(36) 2.0227 .
C(37) H(6) 2.8208 66501
C(37) H(7) 3.9929 66501
C(37) H(8) 3.5392 66501
C(37) H(25) 3.5414 .
C(37) H(27) 3.1695 .
C(37) H(30) 3.6343 .
C(37) H(37) 3.5663 .
C(37) H(38) 3.0278 .
C(37) H(39) 3.9239 .
C(37) H(40) 3.0268 .
C(38) H(6) 3.5918 66501
C(38) H(8) 3.0819 66501
C(38) H(9) 3.4518 66501
C(38) H(27) 3.6246 .
C(38) H(30) 2.8913 .
C(38) H(37) 3.9815 .
C(38) H(38) 3.2043 .
C(38) H(39) 3.5669 .
C(38) H(40) 2.8992 .
C(39) H(6) 3.7362 66501
C(39) H(8) 3.9166 66501
C(39) H(22) 3.1999 55601
C(39) H(23) 3.8703 55601
C(39) H(24) 3.9838 55601
C(39) H(39) 2.0183 .
C(39) H(40) 2.0183 .
C(40) H(22) 3.9235 55601
C(40) H(23) 3.8281 55601
C(40) H(27) 3.6922 .
C(40) H(30) 3.5362 .
C(40) H(37) 2.0199 .
C(40) H(38) 2.0200 .
C(41) H(10) 3.8274 75501
C(41) H(17) 3.4450 65501
C(41) H(18) 3.9748 65501
C(41) H(42) 2.0501 .
C(41) H(43) 2.0502 .
C(42) H(3) 3.7478 75601
C(42) H(4) 3.4151 75601
C(42) H(41) 2.0524 .
C(43) H(5) 3.9354 66501
C(43) H(6) 3.9382 66501
C(43) H(7) 3.1606 66501
C(43) H(21) 3.6785 55601
C(43) H(22) 3.8458 55601
C(43) H(38) 3.8211 .
C(43) H(39) 3.6898 65501
C(43) H(45) 2.0496 .
C(43) H(46) 2.0494 .
C(44) H(14) 3.2624 65601
C(44) H(15) 3.3119 65601
C(44) H(16) 3.4277 65601
C(44) H(21) 3.1083 55601
C(44) H(22) 3.5641 55601
C(44) H(23) 3.5886 65601
C(44) H(44) 2.0403 .
H(1) Cl(3) 3.5516 45401
H(1) Cl(4) 3.8573 45401
H(2) Cu(1) 3.9271 45401
H(2) Cl(3) 2.5861 45401
H(2) Cl(7) 3.8989 45401
H(2) Cl(10) 3.1785 44401
H(2) S(10) 3.7616 54501
H(3) Cl(3) 3.8562 45401
H(3) Cl(7) 3.2078 35401
H(3) Cl(10) 2.9322 44401
H(3) C(31) 3.8839 44501
H(3) C(32) 3.4536 44501
H(3) C(42) 3.7478 35401
H(4) Cu(1) 3.5857 45401
H(4) Cl(1) 2.9216 45401
H(4) Cl(3) 2.9757 45401
H(4) Cl(7) 3.6006 35401
H(4) Cl(10) 3.9122 44401
H(4) C(42) 3.4151 35401
H(5) Cl(2) 3.4276 44501
H(5) Cl(8) 3.6563 44501
H(5) S(16) 3.0120 54501
H(5) C(30) 3.2037 54501
H(5) C(43) 3.9354 44501
H(6) Cl(2) 3.1921 44501
H(6) Cl(9) 3.7926 44501
H(6) S(13) 3.0764 44501
H(6) S(15) 2.8412 44501
H(6) C(30) 3.5574 54501
H(6) C(37) 2.8208 44501
H(6) C(38) 3.5918 44501
H(6) C(39) 3.7362 44501
H(6) C(43) 3.9382 44501
H(7) Cl(2) 3.8742 44501
H(7) Cl(8) 3.2329 44501
H(7) Cl(9) 2.8420 44501
H(7) S(15) 3.9986 44501
H(7) C(37) 3.9929 44501
H(7) C(43) 3.1606 44501
H(8) Cl(5) 3.9504 35501
H(8) Cl(6) 3.0489 35501
H(8) Cl(9) 3.3243 44501
H(8) S(14) 3.7291 44501
H(8) S(16) 3.2429 44501
H(8) C(37) 3.5392 44501
H(8) C(38) 3.0819 44501
H(8) C(39) 3.9166 44501
H(9) Cl(5) 3.6411 35501
H(9) Cl(6) 3.5231 35501
H(9) S(7) 3.0509 45501
H(9) S(14) 3.3786 44501
H(9) S(16) 3.5824 44501
H(9) C(29) 3.2651 45501
H(9) C(38) 3.4518 44501
H(10) Cl(5) 3.0196 35501
H(10) Cl(6) 3.4361 35501
H(10) Cl(9) 3.9169 44501
H(10) C(29) 3.6053 45501
H(10) C(41) 3.8274 35501
H(11) Cl(7) 3.1458 45401
H(11) S(2) 3.6527 65501
H(11) C(32) 2.8853 54501
H(12) Cl(4) 3.8709 45401
H(12) Cl(7) 3.9323 45401
H(12) S(2) 3.2897 65501
H(13) Cl(4) 2.9212 45401
H(13) Cl(7) 3.4811 45401
H(14) Cl(4) 3.1021 45401
H(14) Cl(10) 3.8412 45401
H(14) C(44) 3.2624 45401
H(15) Cl(10) 3.2989 45401
H(15) S(9) 3.7729 45501
H(15) C(31) 2.9388 45501
H(15) C(44) 3.3119 45401
H(16) Cl(1) 3.6687 45401
H(16) Cl(4) 3.6842 45401
H(16) S(9) 3.4174 45501
H(16) C(44) 3.4277 45401
H(17) Cu(1) 3.6873 45501
H(17) Cl(2) 3.9465 45501
H(17) Cl(3) 2.7741 45501
H(17) Cl(5) 3.6932 45501
H(17) Cl(6) 3.0966 45501
H(17) Cl(8) 3.2500 44501
H(17) C(41) 3.4450 45501
H(18) Cu(1) 3.7645 45501
H(18) Cl(2) 3.1020 45501
H(18) Cl(3) 3.7655 45501
H(18) Cl(5) 3.4885 45501
H(18) C(41) 3.9748 45501
H(19) Cu(1) 3.2429 45501
H(19) Cl(1) 3.9747 45501
H(19) Cl(2) 3.1850 45501
H(19) Cl(3) 3.0281 45501
H(19) Cl(5) 3.6413 35501
H(19) S(15) 3.6774 45501
H(20) Cl(3) 3.9004 45501
H(20) Cl(8) 3.9492 44501
H(20) Cl(9) 3.9744 44501
H(21) Cl(1) 3.8663 55401
H(21) Cl(7) 3.4531 46401
H(21) Cl(9) 3.1192 55401
H(21) Cl(10) 3.0530 55401
H(21) C(43) 3.6785 55401
H(21) C(44) 3.1083 55401
H(22) Cl(1) 2.8100 55401
H(22) Cl(4) 3.8761 45401
H(22) Cl(9) 3.3173 55401
H(22) C(39) 3.1999 55401
H(22) C(40) 3.9235 55401
H(22) C(43) 3.8458 55401
H(22) C(44) 3.5641 55401
H(23) Cl(4) 2.9539 45401
H(23) Cl(8) 3.6971 45401
H(23) C(39) 3.8703 55401
H(23) C(40) 3.8281 55401
H(23) C(44) 3.5886 45401
H(24) Cl(6) 3.0294 46401
H(24) Cl(7) 3.1144 46401
H(24) Cl(8) 3.5820 45401
H(24) Cl(9) 3.5777 55401
H(24) C(39) 3.9838 55401
H(25) Se(2) 3.2630 65501
H(25) Cl(5) 3.6057 45501
H(25) S(8) 3.0476 65501
H(25) C(8) 3.8493 65501
H(25) C(10) 3.4310 65501
H(26) Se(2) 3.6012 65501
H(26) Cl(5) 3.6611 45501
H(26) C(10) 3.4141 65501
H(27) Cl(5) 3.0239 45501
H(28) Cl(2) 2.9710 45501
H(29) Se(1) 3.1684 56501
H(29) Cl(2) 3.7826 45501
H(29) S(13) 3.2869 45501
H(29) C(7) 3.7649 56501
H(29) C(9) 3.4083 56501
H(30) Se(1) 3.4938 56501
H(30) Cl(2) 3.3973 45501
H(30) C(7) 3.9769 56501
H(30) C(9) 3.3222 56501
H(31) Se(4) 2.7743 65501
H(31) Cl(10) 3.9250 55401
H(31) S(12) 3.9420 65501
H(31) C(12) 3.1857 65501
H(31) C(14) 3.5488 65501
H(32) Se(4) 3.9747 65501
H(32) Cl(10) 3.3791 55401
H(32) S(1) 2.9082 66501
H(32) S(3) 3.1297 66501
H(32) S(12) 3.5504 65501
H(32) C(3) 2.8735 66501
H(32) C(4) 3.6363 66501
H(32) C(12) 3.9468 65501
H(33) Cl(10) 3.0110 55401
H(33) C(12) 3.9158 65501
H(34) Cl(7) 3.1620 46401
H(34) S(2) 3.2387 66501
H(34) S(4) 3.7846 66501
H(34) C(2) 3.2400 66501
H(34) C(3) 3.5886 66501
H(34) C(4) 3.1686 66501
H(34) C(11) 3.9276 56501
H(35) Se(3) 2.9503 56501
H(35) Cl(7) 3.7977 46401
H(35) S(1) 3.7493 56501
H(35) S(2) 3.5786 66501
H(35) S(4) 3.4512 66501
H(35) C(4) 3.5398 66501
H(35) C(11) 3.0828 56501
H(35) C(13) 3.5562 56501
H(36) Cl(7) 3.3065 46401
H(36) S(1) 3.3960 56501
H(36) C(11) 3.9580 56501
H(37) Cl(4) 3.4176 45501
H(37) Cl(5) 3.1413 45501
H(37) C(21) 3.5875 55601
H(37) C(22) 3.8852 55601
H(38) Cl(6) 3.6958 46501
H(38) C(9) 3.9592 66501
H(38) C(21) 3.7173 55601
H(38) C(22) 3.8883 55601
H(39) Cu(1) 3.9560 45501
H(39) Cl(2) 3.2026 45501
H(39) Cl(4) 2.9434 45501
H(39) Cl(8) 3.0421 45501
H(39) C(22) 3.6630 55601
H(39) C(43) 3.6898 45501
H(40) Cl(2) 2.8509 45501
H(40) Cl(4) 3.4786 45501
H(40) Cl(5) 3.1681 45501
H(41) C(19) 3.9193 65501
H(42) Cl(1) 2.9085 65501
H(42) C(2) 3.7840 75601
H(43) Cl(1) 3.6965 65501
H(43) Cl(3) 3.5276 65501
H(43) Cl(9) 3.0646 64501
H(43) C(2) 3.8816 75601
H(44) C(9) 3.4709 66501
H(45) S(10) 3.3602 65601
H(45) C(12) 3.0659 65601
H(45) C(22) 3.3813 65601
H(46) S(9) 3.2120 55601
H(46) C(12) 3.2874 65601
H(46) C(21) 2.9848 55601

loop_
_geom_torsion_atom_site_label_1
_geom_torsion_atom_site_label_2
_geom_torsion_atom_site_label_3
_geom_torsion_atom_site_label_4
_geom_torsion
C(7) Se(1) C(6) Se(2) -3.3(4)
C(7) Se(1) C(6) C(5) 179.1(6)
C(6) Se(1) C(7) C(8) 2.4(6)
C(6) Se(1) C(7) C(9) -178.5(5)
C(8) Se(2) C(6) Se(1) 3.1(4)
C(8) Se(2) C(6) C(5) -179.3(6)
C(6) Se(2) C(8) C(7) -1.6(6)
C(6) Se(2) C(8) C(10) 177.0(5)
C(15) Se(3) C(13) C(11) -178.4(5)
C(15) Se(3) C(13) C(14) 2.1(6)
C(13) Se(3) C(15) Se(4) -1.9(4)
C(13) Se(3) C(15) C(16) 176.9(6)
C(15) Se(4) C(14) C(12) 178.5(5)
C(15) Se(4) C(14) C(13) 0.0(5)
C(14) Se(4) C(15) Se(3) 1.4(4)
C(14) Se(4) C(15) C(16) -177.4(6)
C(27) Se(5) C(26) Se(6) -0.9(3)
C(27) Se(5) C(26) C(25) -179.7(6)
C(26) Se(5) C(27) C(28) 0.7(6)
C(26) Se(5) C(27) C(29) 179.7(5)
C(28) Se(6) C(26) Se(5) 0.8(3)
C(28) Se(6) C(26) C(25) 179.7(6)
C(26) Se(6) C(28) C(27) -0.4(6)
C(26) Se(6) C(28) C(30) -179.6(5)
C(35) Se(7) C(33) C(31) -178.6(5)
C(35) Se(7) C(33) C(34) -0.8(6)
C(33) Se(7) C(35) Se(8) 1.1(4)
C(33) Se(7) C(35) C(36) 179.7(6)
C(35) Se(8) C(34) C(32) 179.3(5)
C(35) Se(8) C(34) C(33) 0.4(6)
C(34) Se(8) C(35) Se(7) -1.0(4)
C(34) Se(8) C(35) C(36) -179.5(6)
C(3) S(1) C(1) C(2) -41.9(6)
C(1) S(1) C(3) S(3) -173.1(3)
C(1) S(1) C(3) C(4) 7.2(8)
C(4) S(2) C(2) C(1) -52.9(5)
C(2) S(2) C(4) S(4) -159.6(4)
C(2) S(2) C(4) C(3) 19.2(7)
C(5) S(3) C(3) S(1) -177.5(3)
C(5) S(3) C(3) C(4) 2.2(6)
C(3) S(3) C(5) S(4) -2.5(4)
C(3) S(3) C(5) C(6) 177.0(6)
C(5) S(4) C(4) S(2) 178.5(4)
C(5) S(4) C(4) C(3) -0.5(6)
C(4) S(4) C(5) S(3) 2.0(4)
C(4) S(4) C(5) C(6) -177.5(6)
C(17) S(5) C(16) S(6) -2.2(4)
C(17) S(5) C(16) C(15) 176.1(6)
C(16) S(5) C(17) S(7) -178.7(4)
C(16) S(5) C(17) C(18) 1.8(6)
C(18) S(6) C(16) S(5) 1.9(4)
C(18) S(6) C(16) C(15) -176.4(6)
C(16) S(6) C(18) S(8) 177.7(4)
C(16) S(6) C(18) C(17) -0.7(6)
C(19) S(7) C(17) S(5) 154.8(3)
C(19) S(7) C(17) C(18) -25.7(7)
C(17) S(7) C(19) C(20) 58.4(5)
C(20) S(8) C(18) S(6) 178.7(3)
C(20) S(8) C(18) C(17) -3.1(8)
C(18) S(8) C(20) C(19) 37.4(6)
C(23) S(9) C(21) C(22) -32(1)
C(21) S(9) C(23) S(11) -172.7(3)
C(21) S(9) C(23) C(24) 10.1(8)
C(24) S(10) C(22) C(21) -29(1)
C(22) S(10) C(24) S(12) -172.8(3)
C(22) S(10) C(24) C(23) 8.4(8)
C(25) S(11) C(23) S(9) -177.4(4)
C(25) S(11) C(23) C(24) 0.1(4)
C(23) S(11) C(25) S(12) -0.7(4)
C(23) S(11) C(25) C(26) 178.8(6)
C(25) S(12) C(24) S(10) -179.8(3)
C(25) S(12) C(24) C(23) -0.9(6)
C(24) S(12) C(25) S(11) 0.9(4)
C(24) S(12) C(25) C(26) -178.6(6)
C(37) S(13) C(36) S(14) -1.7(4)
C(37) S(13) C(36) C(35) 177.9(6)
C(36) S(13) C(37) S(15) -177.9(4)
C(36) S(13) C(37) C(38) 0.2(6)
C(38) S(14) C(36) S(13) 2.3(4)
C(38) S(14) C(36) C(35) -177.3(6)
C(36) S(14) C(38) S(16) -178.1(4)
C(36) S(14) C(38) C(37) -2.2(6)
C(39) S(15) C(37) S(13) 173.5(3)
C(39) S(15) C(37) C(38) -4.3(8)
C(37) S(15) C(39) C(40) 41.8(5)
C(40) S(16) C(38) S(14) 160.5(4)
C(40) S(16) C(38) C(37) -14.8(7)
C(38) S(16) C(40) C(39) 52.8(6)
S(1) C(1) C(2) S(2) 69.6(7)
S(1) C(3) C(4) S(2) -0.3(9)
S(1) C(3) C(4) S(4) 178.5(5)
S(3) C(3) C(4) S(2) 180.0(4)
S(3) C(3) C(4) S(4) -1.2(9)
S(3) C(5) C(6) Se(1) -0.4(8)
S(3) C(5) C(6) Se(2) -177.8(5)
S(4) C(5) C(6) Se(1) 179.1(5)
S(4) C(5) C(6) Se(2) 1(1)
Se(1) C(7) C(8) Se(2) -0.5(9)
Se(1) C(7) C(8) C(10) -179.0(6)
C(9) C(7) C(8) Se(2) -179.6(6)
C(9) C(7) C(8) C(10) 1(1)
Se(3) C(13) C(14) Se(4) -1.5(8)
Se(3) C(13) C(14) C(12) -179.7(6)
C(11) C(13) C(14) Se(4) 179.1(6)
C(11) C(13) C(14) C(12) 0(1)
Se(3) C(15) C(16) S(5) 1(1)
Se(3) C(15) C(16) S(6) 179.3(5)
Se(4) C(15) C(16) S(5) 179.9(4)
Se(4) C(15) C(16) S(6) -1(1)
S(5) C(17) C(18) S(6) -0.7(9)
S(5) C(17) C(18) S(8) -178.8(5)
S(7) C(17) C(18) S(6) 179.8(4)
S(7) C(17) C(18) S(8) 1(1)
S(7) C(19) C(20) S(8) -69.9(6)
S(9) C(21) C(22) S(10) 46(2)
S(9) C(23) C(24) S(10) -3(1)
S(9) C(23) C(24) S(12) 177.7(5)
S(11) C(23) C(24) S(10) 179.3(5)
S(11) C(23) C(24) S(12) 0.5(9)
S(11) C(25) C(26) Se(5) 0.4(9)
S(11) C(25) C(26) Se(6) -178.3(5)
S(12) C(25) C(26) Se(5) 179.9(4)
S(12) C(25) C(26) Se(6) 1.2(9)
Se(5) C(27) C(28) Se(6) -0.2(7)
Se(5) C(27) C(28) C(30) 179.0(6)
C(29) C(27) C(28) Se(6) -179.1(6)
C(29) C(27) C(28) C(30) 0(1)
Se(7) C(33) C(34) Se(8) 0.3(7)
Se(7) C(33) C(34) C(32) -178.4(7)
C(31) C(33) C(34) Se(8) 177.8(6)
C(31) C(33) C(34) C(32) 0(1)
Se(7) C(35) C(36) S(13) 1(1)
Se(7) C(35) C(36) S(14) -179.2(5)
Se(8) C(35) C(36) S(13) 179.6(5)
Se(8) C(35) C(36) S(14) 0(1)
S(13) C(37) C(38) S(14) 1.4(9)
S(13) C(37) C(38) S(16) 176.6(5)
S(15) C(37) C(38) S(14) 179.2(5)
S(15) C(37) C(38) S(16) -5(1)
S(15) C(39) C(40) S(16) -71.9(7)
Cl(5) C(41) C(42) Cl(7) 174.8(4)
Cl(6) C(41) C(42) Cl(7) -65.5(7)
Cl(8) C(43) C(44) Cl(10) 67.9(6)
Cl(9) C(43) C(44) Cl(10) -56.1(7)
